data_1568594
loop_
_publ_author_name
'Ivanov, Anton A.'
'Abramov, Pavel A.'
'Haouas, Mohamed'
'Molard, Yann'
'Cordier, St\'ephane'
'Falaise, Cl\'ement'
'Cadot, Emmanuel'
'Shestopalov, Michael A.'

_publ_section_title
;
 Supramolecular Host--Guest Assemblies of [M6Cl14]2--, M = Mo, W, Clusters
 with \g-Cyclodextrin for the Development of CLUSPOMs
;
_journal_issue 2
_journal_name_full Inorganics
_journal_page_first 77
_journal_paper_doi 10.3390/inorganics11020077
_journal_volume 11
_journal_year 2023
_chemical_absolute_configuration rm
_chemical_formula_moiety 'Cl13.3 Mo6, 3(C48 H56 O40), 18(O), 0.7(Cl)'
_chemical_formula_sum 'C144 H168 Cl14 Mo6 O140'
_chemical_formula_weight 5210.71
_space_group_crystal_system tetragonal
_space_group_IT_number 90
_space_group_name_Hall 'P 4ab 2ab'
_space_group_name_H-M_alt 'P 4 21 2'
_atom_sites_solution_hydrogens mixed
_atom_sites_solution_primary dual
_audit_creation_date 2022-11-27
_audit_creation_method
;
Olex2 1.5
(compiled 2022.04.07 svn.rca3783a0 for OlexSys, GUI svn.r6498)
;
_cell_angle_alpha 90
_cell_angle_beta 90
_cell_angle_gamma 90
_cell_formula_units_Z 2
_cell_length_a 23.8060(10)
_cell_length_b 23.8060(10)
_cell_length_c 22.8310(10)
_cell_measurement_reflns_used 9012
_cell_measurement_temperature 200.15
_cell_measurement_theta_max 28.299
_cell_measurement_theta_min 2.472
_cell_volume 12938.9(10)
_computing_cell_refinement 'SAINT v8.37A (Bruker, 2015)'
_computing_data_reduction 'SAINT v8.37A (Bruker, 2015)'
_computing_molecular_graphics 'Olex2 1.5 (Dolomanov et al., 2009)'
_computing_publication_material 'Olex2 1.5 (Dolomanov et al., 2009)'
_computing_structure_refinement 'SHELXL 2018/3 (Sheldrick, 2015)'
_computing_structure_solution 'SHELXT  (Sheldrick, 2015)'
_diffrn_ambient_temperature 200.15
_diffrn_measured_fraction_theta_full 0.998
_diffrn_measured_fraction_theta_max 0.998
_diffrn_measurement_device_type 'Bruker D8 VENTURE'
_diffrn_radiation_type MoK\a
_diffrn_radiation_wavelength 0.71073
_diffrn_reflns_av_R_equivalents 0.1215
_diffrn_reflns_av_unetI/netI 0.0366
_diffrn_reflns_Laue_measured_fraction_full 0.998
_diffrn_reflns_Laue_measured_fraction_max 0.998
_diffrn_reflns_limit_h_max 28
_diffrn_reflns_limit_h_min -28
_diffrn_reflns_limit_k_max 28
_diffrn_reflns_limit_k_min -28
_diffrn_reflns_limit_l_max 27
_diffrn_reflns_limit_l_min -27
_diffrn_reflns_number 257159
_diffrn_reflns_point_group_measured_fraction_full 0.998
_diffrn_reflns_point_group_measured_fraction_max 0.998
_diffrn_reflns_theta_full 25.068
_diffrn_reflns_theta_max 25.068
_diffrn_reflns_theta_min 2.420
_exptl_absorpt_coefficient_mu 0.522
_exptl_absorpt_correction_T_max 0.7457
_exptl_absorpt_correction_T_min 0.6025
_exptl_absorpt_correction_type multi-scan
_exptl_absorpt_process_details
;
SADABS-2016/2 (Bruker,2016/2) was used for absorption correction.
wR2(int) was 0.1213 before and 0.1053 after correction.
The Ratio of minimum to maximum transmission is 0.8080.
The \l/2 correction factor is Not present.
;
_exptl_crystal_colour 'clear yellowish'
_exptl_crystal_colour_lustre clear
_exptl_crystal_colour_modifier yellowish
_exptl_crystal_density_diffrn 1.337
_exptl_crystal_description plate
_exptl_crystal_F_000 5284
_exptl_crystal_size_max 0.1
_exptl_crystal_size_mid 0.1
_exptl_crystal_size_min 0.02
_refine_diff_density_max 1.349
_refine_diff_density_min -1.153
_refine_diff_density_rms 0.131
_refine_ls_abs_structure_details
;
 Refined as an inversion twin.
;
_refine_ls_abs_structure_Flack 0.07(7)
_refine_ls_extinction_method none
_refine_ls_goodness_of_fit_ref 1.038
_refine_ls_hydrogen_treatment constr
_refine_ls_matrix_type full
_refine_ls_number_parameters 740
_refine_ls_number_reflns 11500
_refine_ls_number_restraints 0
_refine_ls_restrained_S_all 1.038
_refine_ls_R_factor_all 0.0811
_refine_ls_R_factor_gt 0.0749
_refine_ls_shift/su_max 0.000
_refine_ls_shift/su_mean 0.000
_refine_ls_structure_factor_coef Fsqd
_refine_ls_weighting_details 'w=1/[\s^2^(Fo^2^)+(0.1333P)^2^+49.8256P] where P=(Fo^2^+2Fc^2^)/3'
_refine_ls_weighting_scheme calc
_refine_ls_wR_factor_gt 0.2134
_refine_ls_wR_factor_ref 0.2199
_reflns_Friedel_coverage 0.792
_reflns_Friedel_fraction_full 0.999
_reflns_Friedel_fraction_max 0.999
_reflns_number_gt 10490
_reflns_number_total 11500
_reflns_threshold_expression 'I > 2\s(I)'
_cod_data_source_file all_CD.cif
_cod_data_source_block iaa065_0m_pl
_cod_original_cell_volume 12938.9(12)
_cod_database_code 1568594
_shelx_shelxl_version_number 2018/3
_shelx_space_group_comment
;
The symmetry employed for this shelxl refinement is uniquely defined
by the following loop, which should always be used as a source of
symmetry information in preference to the above space-group names.
They are only intended as comments.
;
_shelx_estimated_absorpt_t_max 0.990
_shelx_estimated_absorpt_t_min 0.950
_olex2_refinement_description
;
1. Twinned data refinement
 Scales: 0.93(7)
 0.07(7)
2. Fixed Uiso
 At 1.2 times of:
  All C(H) groups, All C(H,H) groups
3. Uiso/Uaniso restraints and constraints
Uanis(Cl10) = Uanis(Cl11) = Uanis(Cl8) = Uanis(Cl7) = Uanis(Cl6) = Uanis(Cl9)
4. Others
 Fixed Sof: Mo1(0.85) Mo3(0.175) Mo2(0.175) Mo5(0.15) Mo4(0.15) O3W(0.5)
 O2W(0.5) O1W(0.5) Cl1(0.85) Cl4(0.7) Cl5(0.7) Cl3(0.175) Cl10(0.15) Cl7(0.15)
 Cl2(0.175) Cl8(0.15) Cl9(0.15) Cl6(0.15) Cl11(0.15)
5.a Riding coordinates:
 C1A(H1AA,H1AB), C3A(H3A), C2A(H2A), C1B(H1B), C2C(H2C), C4C(H4C), C11C(H11C),
 C12C(H12D)
5.b Ternary CH refined with riding coordinates:
 C4A(H4A), C5A(H5A), C6A(H6A), C9A(H9A), C10A(H10A), C11A(H11A), C8A(H8A),
 C12A(H12A), C2B(H2B), C3B(H3B), C5B(H5B), C4B(H4B), C7B(H7B), C8B(H8B),
 C9B(H9B), C10B(H10B), C11B(H11B), C3C(H3C), C5C(H5C), C10C(H10C), C9C(H9C),
 C8C(H8C), C6C(H6C)
5.c Secondary CH2 refined with riding coordinates:
 C7A(H7AA,H7AB), C6B(H6BA,H6BB), C12B(H12B,H12C), C1C(H1CA,H1CB), C7C(H7CA,H7CB)
;
_smtbx_masks_void_probe_radius 1.2
_smtbx_masks_void_truncation_radius 1.2
_olex2_submission_special_instructions 'No special instructions were received'

loop_
_space_group_symop_operation_xyz
'x, y, z'
'-y+1/2, x+1/2, z'
'-x, -y, z'
'y+1/2, -x+1/2, z'
'x+1/2, -y+1/2, -z'
'y, x, -z'
'-x+1/2, y+1/2, -z'
'-y, -x, -z'

loop_
_atom_site_label
_atom_site_type_symbol
_atom_site_fract_x
_atom_site_fract_y
_atom_site_fract_z
_atom_site_U_iso_or_equiv
_atom_site_adp_type
_atom_site_occupancy
_atom_site_site_symmetry_order
_atom_site_calc_flag
_atom_site_refinement_flags_posn
_atom_site_refinement_flags_adp
_atom_site_refinement_flags_occupancy
_atom_site_disorder_assembly
_atom_site_disorder_group
Mo1 Mo -0.42447(4) 0.01646(4) 0.29097(5) 0.0314(3) Uani 0.85 1 d . . P . .
Mo3 Mo -0.500000 0.000000 0.37173(10) 0.0359(6) Uani 0.7 4 d S T P . .
Mo2 Mo -0.500000 0.000000 0.21134(11) 0.0351(5) Uani 0.7 4 d S T P . .
Mo5 Mo -0.48825(19) -0.0526(2) 0.2318(2) 0.0240(10) Uani 0.15 1 d . . P . .
Mo4 Mo -0.51188(19) 0.05285(19) 0.3458(2) 0.0224(10) Uani 0.15 1 d . . P . .
O1A O -0.2795(4) 0.1888(3) 0.0043(3) 0.053(2) Uani 1 1 d . . . . .
O3A O -0.2742(3) 0.1850(3) 0.2315(3) 0.0321(14) Uani 1 1 d . . . . .
O4A O -0.1957(3) 0.0909(3) 0.2255(3) 0.0362(16) Uani 1 1 d . . . . .
O2A O -0.2439(3) 0.1040(3) 0.0734(3) 0.0403(17) Uani 1 1 d . . . . .
O5A O -0.2546(3) 0.0320(3) 0.1418(3) 0.0315(14) Uani 1 1 d . . . . .
O6A O -0.2084(4) -0.0213(3) 0.0025(3) 0.0484(19) Uani 1 1 d . . . . .
O9A O -0.2041(3) -0.0292(3) 0.2306(3) 0.0340(15) Uani 1 1 d . . . . .
O10A O -0.2224(3) -0.1498(3) 0.2276(3) 0.0313(14) Uani 1 1 d . . . . .
O7A O -0.2441(3) -0.1090(3) 0.0753(3) 0.0313(14) Uani 1 1 d . . . . .
O8A O -0.3055(3) -0.1495(3) 0.1415(2) 0.0257(13) Uani 1 1 d . . . . .
C1A C -0.3174(5) 0.1494(5) 0.0231(4) 0.045(3) Uani 1 1 d . . . . .
H1AA H -0.319845 0.118378 -0.005615 0.054 Uiso 1 1 d R U . . .
H1AB H -0.355075 0.166738 0.027035 0.054 Uiso 1 1 d R U . . .
C3A C -0.2960(4) 0.1707(4) 0.1315(4) 0.0269(18) Uani 1 1 d . . . . .
H3A H -0.268952 0.201059 0.120488 0.032 Uiso 1 1 d R U . . .
C4A C -0.2767(4) 0.1428(4) 0.1869(4) 0.0281(19) Uani 1 1 d . . . . .
H4A H -0.303625 0.112480 0.198430 0.034 Uiso 1 1 calc R U . . .
C5A C -0.2200(4) 0.1187(4) 0.1761(4) 0.031(2) Uani 1 1 d . . . . .
H5A H -0.194536 0.150340 0.165021 0.037 Uiso 1 1 calc R U . . .
C6A C -0.2208(4) 0.0765(4) 0.1242(4) 0.030(2) Uani 1 1 d . . . . .
H6A H -0.181931 0.062930 0.115815 0.036 Uiso 1 1 calc R U . . .
C9A C -0.2327(4) -0.0235(4) 0.1299(4) 0.032(2) Uani 1 1 d . . . . .
H9A H -0.192608 -0.020771 0.117040 0.038 Uiso 1 1 calc R U . . .
C10A C -0.2364(4) -0.0571(4) 0.1882(4) 0.0280(19) Uani 1 1 d . . . . .
H10A H -0.276401 -0.057660 0.201419 0.034 Uiso 1 1 calc R U . . .
C11A C -0.2179(4) -0.1161(4) 0.1773(4) 0.0281(19) Uani 1 1 d . . . . .
H11A H -0.177180 -0.114621 0.166632 0.034 Uiso 1 1 calc R U . . .
C7A C -0.2645(5) -0.0248(5) 0.0235(4) 0.042(2) Uani 1 1 d . . . . .
H7AA H -0.287340 -0.046972 -0.004436 0.050 Uiso 1 1 calc R U . . .
H7AB H -0.280773 0.013419 0.025691 0.050 Uiso 1 1 calc R U . . .
C8A C -0.2671(4) -0.0519(4) 0.0831(4) 0.030(2) Uani 1 1 d . . . . .
H8A H -0.307170 -0.054364 0.096119 0.037 Uiso 1 1 calc R U . . .
C12A C -0.2489(4) -0.1420(4) 0.1253(4) 0.0263(18) Uani 1 1 d . . . . .
H12A H -0.232177 -0.179731 0.116996 0.032 Uiso 1 1 calc R U . . .
C2A C -0.3000(5) 0.1260(4) 0.0825(4) 0.033(2) Uani 1 1 d . . . . .
H2A H -0.325820 0.094897 0.094493 0.040 Uiso 1 1 d R U . . .
O2B O -0.2326(3) 0.1690(3) -0.3207(3) 0.0368(15) Uani 1 1 d . . . . .
O1B O -0.2022(3) 0.0532(3) -0.3226(3) 0.0453(19) Uani 1 1 d . . . . .
O3B O -0.2548(3) 0.1279(3) -0.1675(3) 0.0324(15) Uani 1 1 d . . . . .
O4B O -0.2121(5) 0.0427(5) -0.0944(4) 0.073(3) Uani 1 1 d . . . . .
O5B O -0.2526(2) -0.0130(2) -0.2336(2) 0.0242(12) Uani 1 1 d . . . . .
O7B O -0.1897(3) -0.0678(3) -0.3166(3) 0.0340(15) Uani 1 1 d . . . . .
O8B O -0.2549(3) -0.1649(3) -0.3262(3) 0.0381(16) Uani 1 1 d . . . . .
O6B O -0.2363(3) -0.0852(3) -0.1655(3) 0.0291(14) Uani 1 1 d . . . . .
O10B O -0.2659(3) -0.1752(3) -0.0947(3) 0.0387(16) Uani 1 1 d . . . . .
O9B O -0.3352(2) -0.1837(3) -0.2369(3) 0.0275(13) Uani 1 1 d . . . . .
C1B C -0.2597(4) 0.1614(4) -0.2184(4) 0.0272(18) Uani 1 1 d . . . . .
H1B H -0.245590 0.200107 -0.209725 0.033 Uiso 1 1 d R U . . .
C2B C -0.2258(4) 0.1374(4) -0.2673(4) 0.0289(19) Uani 1 1 d . . . . .
H2B H -0.185334 0.139603 -0.255674 0.035 Uiso 1 1 calc R U . . .
C3B C -0.2397(4) 0.0756(4) -0.2785(4) 0.031(2) Uani 1 1 d . . . . .
H3B H -0.279359 0.072499 -0.292622 0.037 Uiso 1 1 calc R U . . .
C5B C -0.2337(4) 0.0440(3) -0.2221(3) 0.0239(17) Uani 1 1 d . . . . .
H5B H -0.193799 0.044207 -0.208457 0.029 Uiso 1 1 calc R U . . .
C4B C -0.2731(4) 0.0703(4) -0.1753(4) 0.0285(19) Uani 1 1 d . . . . .
H4B H -0.312607 0.069919 -0.190042 0.034 Uiso 1 1 calc R U . . .
C6B C -0.2708(5) 0.0426(4) -0.1175(5) 0.043(3) Uani 1 1 d . . . . .
H6BA H -0.284345 0.003478 -0.121069 0.051 Uiso 1 1 calc R U . . .
H6BB H -0.295709 0.062671 -0.089780 0.051 Uiso 1 1 calc R U . . .
C7B C -0.2153(3) -0.0571(3) -0.2148(4) 0.0240(17) Uani 1 1 d . . . . .
H7B H -0.177970 -0.040381 -0.204851 0.029 Uiso 1 1 calc R U . . .
C8B C -0.2083(4) -0.0970(3) -0.2671(4) 0.0241(17) Uani 1 1 d . . . . .
H8B H -0.179446 -0.125873 -0.256709 0.029 Uiso 1 1 calc R U . . .
C9B C -0.2630(4) -0.1267(4) -0.2797(3) 0.0251(17) Uani 1 1 d . . . . .
H9B H -0.291877 -0.098338 -0.291455 0.030 Uiso 1 1 calc R U . . .
C10B C -0.2826(4) -0.1564(4) -0.2240(4) 0.0258(18) Uani 1 1 d . . . . .
H10B H -0.254087 -0.184984 -0.211915 0.031 Uiso 1 1 calc R U . . .
C11B C -0.2894(4) -0.1130(3) -0.1762(4) 0.0264(18) Uani 1 1 d . . . . .
H11B H -0.317755 -0.084422 -0.188922 0.032 Uiso 1 1 calc R U . . .
C12B C -0.3063(4) -0.1360(4) -0.1152(4) 0.032(2) Uani 1 1 d . . . . .
H12B H -0.309396 -0.104562 -0.087007 0.039 Uiso 1 1 calc R U . . .
H12C H -0.343502 -0.154523 -0.117812 0.039 Uiso 1 1 calc R U . . .
O1C O -0.2310(6) 0.1360(6) -0.4346(5) 0.093(4) Uani 1 1 d . . . . .
O2C O -0.3096(3) 0.2071(3) -0.4979(3) 0.0288(13) Uani 1 1 d . . . . .
O3C O -0.3167(3) 0.2475(3) -0.6524(2) 0.0269(13) Uani 1 1 d . . . . .
O4C O -0.3863(3) 0.2182(3) -0.5619(3) 0.0302(14) Uani 1 1 d . . . . .
O8C O -0.4075(5) 0.2865(5) -0.4342(4) 0.073(3) Uani 1 1 d . . . . .
O7C O -0.5126(3) 0.2806(3) -0.4970(3) 0.0400(17) Uani 1 1 d . . . . .
O5C O -0.4269(3) 0.2855(3) -0.6547(3) 0.0341(15) Uani 1 1 d . . . . .
O6C O -0.5447(3) 0.3088(3) -0.6505(3) 0.0386(16) Uani 1 1 d . . . . .
O9C O -0.5740(3) 0.2353(3) -0.5622(3) 0.0297(14) Uani 1 1 d . . . . .
O10C O -0.6489(2) 0.2537(3) -0.6559(2) 0.0258(13) Uani 1 1 d . . . . .
C1C C -0.2873(5) 0.1255(5) -0.4445(4) 0.045(3) Uani 1 1 d . . . . .
H1CA H -0.309850 0.143966 -0.413583 0.054 Uiso 1 1 calc R U . . .
H1CB H -0.294157 0.084582 -0.442153 0.054 Uiso 1 1 calc R U . . .
C2C C -0.3063(4) 0.1470(4) -0.5045(4) 0.032(2) Uani 1 1 d . . . . .
H2C H -0.344108 0.131281 -0.514067 0.038 Uiso 1 1 d R U . . .
C3C C -0.3296(3) 0.2358(4) -0.5491(4) 0.0242(17) Uani 1 1 d . . . . .
H3C H -0.329113 0.277237 -0.541678 0.029 Uiso 1 1 calc R U . . .
C4C C -0.2919(4) 0.2225(4) -0.6018(4) 0.0258(18) Uani 1 1 d . . . . .
H4C H -0.253820 0.239301 -0.595241 0.031 Uiso 1 1 d R U . . .
C5C C -0.4288(4) 0.2579(4) -0.5535(4) 0.031(2) Uani 1 1 d . . . . .
H5C H -0.411610 0.294917 -0.543296 0.037 Uiso 1 1 calc R U . . .
C10C C -0.4631(4) 0.2639(4) -0.6094(4) 0.030(2) Uani 1 1 d . . . . .
H10C H -0.478313 0.226470 -0.621304 0.036 Uiso 1 1 calc R U . . .
C9C C -0.5103(4) 0.3040(4) -0.5997(4) 0.032(2) Uani 1 1 d . . . . .
H9C H -0.493745 0.341821 -0.591444 0.038 Uiso 1 1 calc R U . . .
C8C C -0.5459(4) 0.2870(4) -0.5470(4) 0.032(2) Uani 1 1 d . . . . .
H8C H -0.574640 0.316796 -0.539573 0.039 Uiso 1 1 calc R U . . .
C6C C -0.4686(4) 0.2396(5) -0.5038(4) 0.038(2) Uani 1 1 d . . . . .
H6C H -0.485423 0.202192 -0.513399 0.046 Uiso 1 1 calc R U . . .
C7C C -0.4374(5) 0.2360(6) -0.4461(4) 0.048(3) Uani 1 1 d . . . . .
H7CA H -0.464473 0.228689 -0.414147 0.058 Uiso 1 1 calc R U . . .
H7CB H -0.410616 0.204171 -0.447535 0.058 Uiso 1 1 calc R U . . .
C11C C -0.6334(4) 0.2351(5) -0.5527(4) 0.032(2) Uani 1 1 d . . . . .
H11C H -0.647582 0.273462 -0.542899 0.038 Uiso 1 1 d R U . . .
C12C C -0.6591(4) 0.2139(4) -0.6103(4) 0.0280(19) Uani 1 1 d . . . . .
H12D H -0.642332 0.176750 -0.620806 0.034 Uiso 1 1 d R U . . .
O6W O -0.1738(4) -0.1197(3) -0.0449(3) 0.0499(19) Uani 1 1 d . . . . .
O3W O -0.4515(11) 0.3899(10) -0.4523(10) 0.093(9) Uani 0.5 1 d . . P . .
O4W O -0.0827(5) -0.0979(5) -0.3341(8) 0.107(5) Uani 1 1 d . . . . .
O5W O -0.0825(4) -0.0644(4) -0.1147(6) 0.084(3) Uani 1 1 d . . . . .
O2W O -0.5769(11) 0.4183(9) -0.6718(12) 0.094(8) Uani 0.5 1 d . . P . .
O1W O -0.5766(8) 0.4219(11) -0.7826(9) 0.080(6) Uani 0.5 1 d . . P . .
Cl1 Cl -0.32561(12) 0.03752(13) 0.29051(15) 0.0444(7) Uani 0.85 1 d . . P . .
Cl4 Cl -0.44418(16) 0.08726(15) 0.21414(18) 0.0438(9) Uani 0.7 1 d . . P . .
Cl5 Cl -0.44462(17) 0.08809(17) 0.36761(17) 0.0456(9) Uani 0.7 1 d . . P . .
Cl3 Cl -0.500000 0.000000 0.4802(4) 0.086(4) Uani 0.7 4 d S T P . .
Cl10 Cl -0.4276(6) 0.0161(6) 0.1813(7) 0.0304(11) Uani 0.15 1 d . . P . .
Cl7 Cl -0.5172(6) 0.0734(6) 0.3997(6) 0.0304(11) Uani 0.15 1 d . . P . .
Cl2 Cl -0.500000 0.000000 0.1033(4) 0.078(3) Uani 0.7 4 d S T P . .
Cl8 Cl -0.4128(6) 0.0946(6) 0.2916(7) 0.0304(11) Uani 0.15 1 d . . P . .
Cl9 Cl -0.4494(6) 0.1181(6) 0.2906(7) 0.0304(11) Uani 0.15 1 d . . P . .
Cl6 Cl -0.5273(6) 0.1210(6) 0.4198(7) 0.0304(11) Uani 0.15 1 d . . P . .
Cl11 Cl -0.3833(6) 0.0280(6) 0.1500(7) 0.0304(11) Uani 0.15 1 d . . P . .

loop_
_atom_site_aniso_label
_atom_site_aniso_U_11
_atom_site_aniso_U_22
_atom_site_aniso_U_33
_atom_site_aniso_U_23
_atom_site_aniso_U_13
_atom_site_aniso_U_12
Mo1 0.0295(5) 0.0329(5) 0.0318(5) 0.0048(4) -0.0021(4) -0.0002(3)
Mo3 0.0417(9) 0.0417(9) 0.0244(11) 0.000 0.000 0.000
Mo2 0.0398(8) 0.0398(8) 0.0259(11) 0.000 0.000 0.000
Mo5 0.014(2) 0.026(2) 0.033(3) -0.009(2) 0.0026(19) -0.0021(18)
Mo4 0.015(2) 0.016(2) 0.036(3) -0.0025(18) 0.0011(19) 0.0010(17)
O1A 0.067(5) 0.051(5) 0.041(4) 0.024(4) -0.011(4) -0.007(4)
O3A 0.048(4) 0.025(3) 0.023(3) -0.003(2) -0.010(3) -0.003(3)
O4A 0.043(4) 0.036(4) 0.029(3) 0.007(3) -0.016(3) 0.004(3)
O2A 0.063(5) 0.029(3) 0.029(4) 0.009(3) -0.002(3) 0.013(3)
O5A 0.040(4) 0.031(3) 0.023(3) -0.002(3) 0.002(3) -0.002(3)
O6A 0.072(5) 0.042(4) 0.031(3) 0.006(3) 0.004(4) -0.008(4)
O9A 0.041(4) 0.031(3) 0.030(3) 0.001(3) -0.007(3) 0.005(3)
O10A 0.028(3) 0.036(3) 0.030(3) 0.016(3) -0.002(3) 0.006(3)
O7A 0.040(4) 0.036(4) 0.018(3) -0.006(3) 0.008(3) 0.001(3)
O8A 0.027(3) 0.031(3) 0.018(3) -0.003(2) 0.001(2) 0.001(3)
C1A 0.058(7) 0.051(6) 0.025(5) 0.003(5) -0.002(5) 0.028(6)
C3A 0.039(5) 0.025(4) 0.016(4) 0.005(3) 0.001(3) 0.004(4)
C4A 0.041(5) 0.022(4) 0.021(4) -0.005(3) -0.003(4) 0.006(4)
C5A 0.041(5) 0.021(4) 0.030(5) 0.000(4) 0.001(4) -0.001(4)
C6A 0.049(6) 0.015(4) 0.026(4) 0.003(3) -0.009(4) 0.009(4)
C9A 0.041(5) 0.030(5) 0.024(4) 0.011(4) 0.006(4) 0.005(4)
C10A 0.028(4) 0.038(5) 0.018(4) 0.006(3) -0.006(3) 0.005(4)
C11A 0.033(5) 0.033(5) 0.019(4) 0.003(4) -0.005(4) 0.001(4)
C7A 0.058(7) 0.041(6) 0.027(5) 0.007(4) 0.004(5) 0.008(5)
C8A 0.048(6) 0.022(4) 0.021(4) -0.007(3) -0.001(4) -0.001(4)
C12A 0.030(5) 0.024(4) 0.025(4) 0.001(3) 0.001(4) 0.001(3)
C2A 0.059(6) 0.029(5) 0.013(4) -0.004(3) 0.002(4) 0.001(4)
O2B 0.051(4) 0.031(4) 0.029(3) 0.008(3) -0.002(3) -0.002(3)
O1B 0.058(5) 0.043(4) 0.035(4) 0.011(3) 0.025(4) 0.015(4)
O3B 0.047(4) 0.030(3) 0.020(3) 0.005(3) -0.003(3) 0.005(3)
O4B 0.097(8) 0.073(6) 0.048(5) 0.025(5) -0.004(5) 0.006(6)
O5B 0.027(3) 0.019(3) 0.027(3) 0.006(2) 0.000(2) 0.005(2)
O7B 0.030(3) 0.045(4) 0.028(3) 0.016(3) 0.008(3) 0.008(3)
O8B 0.040(4) 0.049(4) 0.025(3) -0.012(3) 0.004(3) 0.011(3)
O6B 0.038(4) 0.030(3) 0.019(3) 0.005(2) -0.004(3) -0.002(3)
O10B 0.041(4) 0.038(4) 0.037(4) 0.010(3) 0.009(3) 0.007(3)
O9B 0.022(3) 0.025(3) 0.035(3) 0.001(3) -0.002(3) -0.005(2)
C1B 0.032(4) 0.023(4) 0.027(5) 0.014(3) -0.005(4) -0.001(3)
C2B 0.033(5) 0.030(5) 0.024(4) 0.009(4) -0.003(4) -0.007(4)
C3B 0.046(5) 0.020(4) 0.026(5) 0.010(3) 0.011(4) 0.004(4)
C5B 0.038(5) 0.021(4) 0.013(4) 0.004(3) 0.002(3) 0.004(3)
C4B 0.049(5) 0.020(4) 0.017(4) 0.003(3) 0.011(4) -0.005(4)
C6B 0.064(7) 0.027(5) 0.037(6) 0.004(4) 0.017(5) 0.013(5)
C7B 0.026(4) 0.027(4) 0.019(4) 0.002(3) -0.006(3) 0.006(3)
C8B 0.029(4) 0.020(4) 0.023(4) 0.003(3) 0.008(3) 0.012(3)
C9B 0.028(4) 0.034(4) 0.014(4) -0.002(3) 0.002(3) 0.003(3)
C10B 0.023(4) 0.030(4) 0.024(4) 0.001(3) 0.003(3) -0.001(3)
C11B 0.026(4) 0.019(4) 0.034(5) 0.000(3) 0.010(4) -0.001(3)
C12B 0.041(5) 0.032(5) 0.023(4) 0.002(4) 0.004(4) 0.005(4)
O1C 0.097(9) 0.126(11) 0.054(6) -0.005(6) -0.007(6) -0.021(8)
O2C 0.037(3) 0.029(3) 0.021(3) 0.002(3) -0.007(3) -0.001(3)
O3C 0.030(3) 0.030(3) 0.021(3) 0.007(2) -0.004(2) -0.005(3)
O4C 0.029(3) 0.038(4) 0.024(3) -0.009(3) -0.007(3) -0.011(3)
O8C 0.086(7) 0.087(7) 0.045(5) -0.002(5) -0.004(5) -0.017(6)
O7C 0.033(4) 0.064(5) 0.023(3) -0.014(3) -0.007(3) -0.001(3)
O5C 0.035(4) 0.049(4) 0.019(3) 0.009(3) -0.004(3) -0.005(3)
O6C 0.033(4) 0.054(4) 0.029(4) 0.005(3) -0.007(3) 0.001(3)
O9C 0.021(3) 0.039(4) 0.029(3) -0.003(3) 0.001(3) 0.001(3)
O10C 0.027(3) 0.036(3) 0.015(3) 0.006(2) -0.006(2) -0.001(3)
C1C 0.069(8) 0.043(6) 0.023(5) 0.014(4) 0.001(5) 0.004(5)
C2C 0.043(5) 0.026(5) 0.025(4) 0.006(4) 0.000(4) -0.006(4)
C3C 0.022(4) 0.023(4) 0.028(4) 0.004(3) -0.012(3) -0.003(3)
C4C 0.029(4) 0.023(4) 0.025(4) -0.001(3) 0.003(4) 0.001(3)
C5C 0.024(4) 0.042(5) 0.027(5) -0.007(4) -0.001(4) 0.002(4)
C10C 0.018(4) 0.045(5) 0.028(5) 0.005(4) 0.003(3) 0.003(4)
C9C 0.025(5) 0.041(5) 0.029(4) 0.001(4) -0.006(4) 0.002(4)
C8C 0.026(5) 0.038(5) 0.033(5) -0.006(4) -0.012(4) -0.007(4)
C6C 0.027(5) 0.061(7) 0.027(5) 0.010(5) -0.003(4) 0.004(4)
C7C 0.038(6) 0.093(9) 0.013(4) -0.007(5) -0.001(4) -0.011(6)
C11C 0.022(4) 0.057(6) 0.017(4) -0.009(4) -0.012(3) 0.001(4)
C12C 0.032(5) 0.033(5) 0.019(4) -0.003(3) -0.003(3) -0.013(4)
O6W 0.061(5) 0.049(4) 0.039(4) 0.006(3) -0.004(4) 0.010(4)
O3W 0.110(18) 0.095(16) 0.073(13) -0.049(12) -0.047(13) 0.066(14)
O4W 0.063(7) 0.065(7) 0.191(15) 0.017(8) 0.060(8) 0.020(5)
O5W 0.064(6) 0.053(6) 0.134(10) -0.014(6) 0.013(6) -0.025(5)
O2W 0.102(17) 0.046(11) 0.13(2) 0.003(12) 0.012(16) 0.027(11)
O1W 0.055(11) 0.116(17) 0.071(13) -0.045(13) 0.007(10) -0.001(11)
Cl1 0.0345(14) 0.0492(16) 0.0494(16) 0.0113(15) -0.0040(13) -0.0038(12)
Cl4 0.0466(19) 0.0406(19) 0.044(2) 0.0110(16) -0.0037(16) -0.0024(15)
Cl5 0.047(2) 0.046(2) 0.043(2) -0.0079(16) -0.0105(16) -0.0068(16)
Cl3 0.116(6) 0.116(6) 0.025(4) 0.000 0.000 0.000
Cl10 0.023(3) 0.032(3) 0.036(3) -0.003(2) 0.006(2) -0.004(2)
Cl7 0.023(3) 0.032(3) 0.036(3) -0.003(2) 0.006(2) -0.004(2)
Cl2 0.102(5) 0.102(5) 0.031(4) 0.000 0.000 0.000
Cl8 0.023(3) 0.032(3) 0.036(3) -0.003(2) 0.006(2) -0.004(2)
Cl9 0.023(3) 0.032(3) 0.036(3) -0.003(2) 0.006(2) -0.004(2)
Cl6 0.023(3) 0.032(3) 0.036(3) -0.003(2) 0.006(2) -0.004(2)
Cl11 0.023(3) 0.032(3) 0.036(3) -0.003(2) 0.006(2) -0.004(2)

loop_
_atom_type_symbol
_atom_type_description
_atom_type_scat_dispersion_real
_atom_type_scat_dispersion_imag
_atom_type_scat_source
C C 0.0033 0.0016 'International Tables Vol C Tables 4.2.6.8 and 6.1.1.4'
H H 0.0000 0.0000 'International Tables Vol C Tables 4.2.6.8 and 6.1.1.4'
Cl Cl 0.1484 0.1585 'International Tables Vol C Tables 4.2.6.8 and 6.1.1.4'
Mo Mo -1.6832 0.6857 'International Tables Vol C Tables 4.2.6.8 and 6.1.1.4'
O O 0.0106 0.0060 'International Tables Vol C Tables 4.2.6.8 and 6.1.1.4'

loop_
_geom_angle_atom_site_label_1
_geom_angle_atom_site_label_2
_geom_angle_atom_site_label_3
_geom_angle
_geom_angle_site_symmetry_1
_geom_angle_site_symmetry_3
_geom_angle_publ_flag
Mo5 Mo1 Cl1 112.2(2) 2_455 . ?
Mo5 Mo1 Cl4 47.7(2) 2_455 . ?
Mo5 Mo1 Cl4 48.2(2) 2_455 4_445 ?
Mo5 Mo1 Cl5 130.4(2) 2_455 4_445 ?
Mo5 Mo1 Cl5 129.1(2) 2_455 . ?
Mo5 Mo1 Cl10 20.7(4) 2_455 . ?
Mo5 Mo1 Cl7 156.5(4) 2_455 4_445 ?
Mo5 Mo1 Cl8 97.9(5) 2_455 . ?
Mo5 Mo1 Cl9 97.6(5) 2_455 4_445 ?
Mo5 Mo1 Cl9 89.0(4) 2_455 . ?
Mo4 Mo1 Mo5 133.8(3) 4_445 2_455 ?
Mo4 Mo1 Cl1 114.0(2) 4_445 . ?
Mo4 Mo1 Cl4 129.7(2) 4_445 4_445 ?
Mo4 Mo1 Cl4 128.9(2) 4_445 . ?
Mo4 Mo1 Cl5 48.3(2) 4_445 . ?
Mo4 Mo1 Cl5 48.9(2) 4_445 4_445 ?
Mo4 Mo1 Cl10 154.5(4) 4_445 . ?
Mo4 Mo1 Cl7 22.7(4) 4_445 4_445 ?
Mo4 Mo1 Cl8 97.5(5) 4_445 . ?
Mo4 Mo1 Cl9 98.5(5) 4_445 4_445 ?
Mo4 Mo1 Cl9 89.2(4) 4_445 . ?
Cl1 Mo1 Cl4 92.32(12) . . ?
Cl1 Mo1 Cl4 91.80(13) . 4_445 ?
Cl1 Mo1 Cl5 92.80(13) . . ?
Cl1 Mo1 Cl5 91.66(12) . 4_445 ?
Cl1 Mo1 Cl10 91.5(3) . . ?
Cl1 Mo1 Cl7 91.3(4) . 4_445 ?
Cl1 Mo1 Cl9 91.7(3) . . ?
Cl4 Mo1 Cl4 89.57(17) 4_445 . ?
Cl4 Mo1 Cl5 175.37(13) 4_445 . ?
Cl4 Mo1 Cl5 89.73(13) . . ?
Cl4 Mo1 Cl10 44.9(4) 4_445 . ?
Cl4 Mo1 Cl10 44.7(4) . . ?
Cl4 Mo1 Cl7 134.4(3) . 4_445 ?
Cl4 Mo1 Cl7 135.7(3) 4_445 4_445 ?
Cl4 Mo1 Cl9 134.5(4) 4_445 . ?
Cl4 Mo1 Cl9 44.9(4) . . ?
Cl5 Mo1 Cl4 90.41(13) 4_445 4_445 ?
Cl5 Mo1 Cl4 176.02(14) 4_445 . ?
Cl5 Mo1 Cl5 89.98(17) 4_445 . ?
Cl5 Mo1 Cl10 134.4(4) . . ?
Cl5 Mo1 Cl10 135.3(4) 4_445 . ?
Cl5 Mo1 Cl7 45.4(3) 4_445 4_445 ?
Cl5 Mo1 Cl9 44.9(4) . . ?
Cl5 Mo1 Cl9 134.8(4) 4_445 . ?
Cl7 Mo1 Cl5 44.7(3) 4_445 . ?
Cl7 Mo1 Cl10 177.1(4) 4_445 . ?
Cl7 Mo1 Cl9 89.5(5) 4_445 . ?
Cl8 Mo1 Cl1 69.5(4) . . ?
Cl8 Mo1 Cl4 50.2(5) . . ?
Cl8 Mo1 Cl4 132.6(5) . 4_445 ?
Cl8 Mo1 Cl5 49.2(5) . . ?
Cl8 Mo1 Cl5 131.5(5) . 4_445 ?
Cl8 Mo1 Cl10 90.9(6) . . ?
Cl8 Mo1 Cl7 89.4(6) . 4_445 ?
Cl8 Mo1 Cl9 139.1(6) . 4_445 ?
Cl8 Mo1 Cl9 22.3(5) . . ?
Cl9 Mo1 Cl1 69.6(4) 4_445 . ?
Cl9 Mo1 Cl4 132.3(5) 4_445 . ?
Cl9 Mo1 Cl4 49.4(5) 4_445 4_445 ?
Cl9 Mo1 Cl5 133.2(5) 4_445 . ?
Cl9 Mo1 Cl5 49.6(5) 4_445 4_445 ?
Cl9 Mo1 Cl10 90.5(6) 4_445 . ?
Cl9 Mo1 Cl10 89.6(5) . . ?
Cl9 Mo1 Cl7 91.2(6) 4_445 4_445 ?
Cl9 Mo1 Cl9 161.4(4) 4_445 . ?
Mo4 Mo3 Mo4 79.96(16) 2_455 . ?
Mo4 Mo3 Mo4 79.97(17) 2_455 3_455 ?
Mo4 Mo3 Mo4 130.7(4) 3_455 . ?
Mo4 Mo3 Mo4 130.7(4) 2_455 4_445 ?
Mo4 Mo3 Mo4 79.97(16) 4_445 . ?
Mo4 Mo3 Mo4 79.97(16) 3_455 4_445 ?
Mo4 Mo3 Cl5 128.6(2) 4_445 3_455 ?
Mo4 Mo3 Cl5 49.0(2) 4_445 . ?
Mo4 Mo3 Cl5 128.9(2) 4_445 2_455 ?
Mo4 Mo3 Cl5 128.9(2) . 3_455 ?
Mo4 Mo3 Cl5 49.0(2) . 2_455 ?
Mo4 Mo3 Cl5 128.6(2) 2_455 . ?
Mo4 Mo3 Cl5 48.7(2) 2_455 2_455 ?
Mo4 Mo3 Cl5 48.7(2) 3_455 3_455 ?
Mo4 Mo3 Cl5 49.0(2) 2_455 3_455 ?
Mo4 Mo3 Cl5 128.6(2) 3_455 2_455 ?
Mo4 Mo3 Cl5 128.9(2) 3_455 . ?
Mo4 Mo3 Cl5 48.7(2) . . ?
Mo4 Mo3 Cl3 114.7(2) 2_455 . ?
Mo4 Mo3 Cl3 114.7(2) 4_445 . ?
Mo4 Mo3 Cl3 114.7(2) 3_455 . ?
Mo4 Mo3 Cl3 114.7(2) . . ?
Mo4 Mo3 Cl7 44.3(5) 4_445 4_445 ?
Mo4 Mo3 Cl7 97.6(5) . 4_445 ?
Mo4 Mo3 Cl7 174.9(5) . 3_455 ?
Mo4 Mo3 Cl7 44.3(5) 3_455 3_455 ?
Mo4 Mo3 Cl7 98.5(4) . 2_455 ?
Mo4 Mo3 Cl7 174.9(5) 3_455 . ?
Mo4 Mo3 Cl7 98.5(4) 2_455 3_455 ?
Mo4 Mo3 Cl7 98.5(4) 4_445 . ?
Mo4 Mo3 Cl7 97.6(5) 2_455 . ?
Mo4 Mo3 Cl7 44.3(5) . . ?
Mo4 Mo3 Cl7 98.5(4) 3_455 4_445 ?
Mo4 Mo3 Cl7 44.3(5) 2_455 2_455 ?
Mo4 Mo3 Cl7 174.9(5) 4_445 2_455 ?
Mo4 Mo3 Cl7 174.9(5) 2_455 4_445 ?
Mo4 Mo3 Cl7 97.6(5) 4_445 3_455 ?
Mo4 Mo3 Cl7 97.6(5) 3_455 2_455 ?
Cl5 Mo3 Cl5 89.917(8) 3_455 2_455 ?
Cl5 Mo3 Cl5 89.919(8) . 2_455 ?
Cl5 Mo3 Cl5 175.6(2) . 3_455 ?
Cl3 Mo3 Cl5 92.18(10) . . ?
Cl3 Mo3 Cl5 92.18(10) . 2_455 ?
Cl3 Mo3 Cl5 92.18(10) . 3_455 ?
Cl7 Mo3 Cl5 132.4(4) . 3_455 ?
Cl7 Mo3 Cl5 49.5(4) . . ?
Cl7 Mo3 Cl5 48.9(4) 4_445 . ?
Cl7 Mo3 Cl5 132.4(4) 3_455 . ?
Cl7 Mo3 Cl5 133.0(4) 3_455 2_455 ?
Cl7 Mo3 Cl5 133.0(4) 2_455 . ?
Cl7 Mo3 Cl5 49.5(4) 3_455 3_455 ?
Cl7 Mo3 Cl5 49.5(4) 2_455 2_455 ?
Cl7 Mo3 Cl5 132.4(4) 4_445 2_455 ?
Cl7 Mo3 Cl5 48.9(4) . 2_455 ?
Cl7 Mo3 Cl5 48.9(4) 2_455 3_455 ?
Cl7 Mo3 Cl5 133.0(4) 4_445 3_455 ?
Cl7 Mo3 Cl3 70.4(5) 2_455 . ?
Cl7 Mo3 Cl3 70.4(5) . . ?
Cl7 Mo3 Cl3 70.4(5) 3_455 . ?
Cl7 Mo3 Cl3 70.4(5) 4_445 . ?
Cl7 Mo3 Cl7 83.6(3) 4_445 3_455 ?
Cl7 Mo3 Cl7 83.6(3) . 2_455 ?
Cl7 Mo3 Cl7 140.8(9) . 3_455 ?
Cl7 Mo3 Cl7 83.6(3) 2_455 3_455 ?
Cl7 Mo3 Cl7 140.8(9) 4_445 2_455 ?
Cl7 Mo3 Cl7 83.6(3) . 4_445 ?
Mo5 Mo2 Mo5 140.0(4) . 3_455 ?
Mo5 Mo2 Mo5 140.0(4) 2_455 4_445 ?
Mo5 Mo2 Mo5 83.28(14) . 2_455 ?
Mo5 Mo2 Mo5 83.29(14) . 4_445 ?
Mo5 Mo2 Mo5 83.28(14) 2_455 3_455 ?
Mo5 Mo2 Mo5 83.28(14) 3_455 4_445 ?
Mo5 Mo2 Cl4 47.5(2) 4_445 3_455 ?
Mo5 Mo2 Cl4 47.5(2) . 4_445 ?
Mo5 Mo2 Cl4 131.1(2) 2_455 3_455 ?
Mo5 Mo2 Cl4 47.9(2) 4_445 2_455 ?
Mo5 Mo2 Cl4 47.9(2) 2_455 4_445 ?
Mo5 Mo2 Cl4 130.8(2) . . ?
Mo5 Mo2 Cl4 47.9(2) . 3_455 ?
Mo5 Mo2 Cl4 47.9(2) 3_455 . ?
Mo5 Mo2 Cl4 47.5(2) 2_455 . ?
Mo5 Mo2 Cl4 131.1(2) 4_445 . ?
Mo5 Mo2 Cl4 130.8(2) 4_445 4_445 ?
Mo5 Mo2 Cl4 131.1(2) 3_455 4_445 ?
Mo5 Mo2 Cl4 47.5(2) 3_455 2_455 ?
Mo5 Mo2 Cl4 130.8(2) 2_455 2_455 ?
Mo5 Mo2 Cl4 130.8(2) 3_455 3_455 ?
Mo5 Mo2 Cl4 131.1(2) . 2_455 ?
Mo5 Mo2 Cl10 41.2(5) 2_455 . ?
Mo5 Mo2 Cl10 178.8(5) 2_455 3_455 ?
Mo5 Mo2 Cl10 97.0(5) . . ?
Mo5 Mo2 Cl10 178.8(5) 3_455 4_445 ?
Mo5 Mo2 Cl10 178.8(5) 4_445 . ?
Mo5 Mo2 Cl10 41.2(5) 4_445 3_455 ?
Mo5 Mo2 Cl10 178.8(5) . 2_455 ?
Mo5 Mo2 Cl10 97.2(5) 2_455 4_445 ?
Mo5 Mo2 Cl10 97.2(5) 4_445 2_455 ?
Mo5 Mo2 Cl10 97.0(5) 3_455 3_455 ?
Mo5 Mo2 Cl10 41.2(5) . 4_445 ?
Mo5 Mo2 Cl10 97.0(5) 2_455 2_455 ?
Mo5 Mo2 Cl10 97.2(5) . 3_455 ?
Mo5 Mo2 Cl10 97.0(5) 4_445 4_445 ?
Mo5 Mo2 Cl10 97.2(5) 3_455 . ?
Mo5 Mo2 Cl10 41.2(5) 3_455 2_455 ?
Cl4 Mo2 Cl4 89.961(6) 4_445 . ?
Cl4 Mo2 Cl4 89.962(6) 3_455 2_455 ?
Cl4 Mo2 Cl4 89.962(6) 2_455 . ?
Cl4 Mo2 Cl4 177.0(2) 3_455 . ?
Cl4 Mo2 Cl4 177.0(2) 4_445 2_455 ?
Cl4 Mo2 Cl4 89.962(6) 3_455 4_445 ?
Cl10 Mo2 Cl4 132.0(5) 3_455 . ?
Cl10 Mo2 Cl4 131.8(5) 3_455 4_445 ?
Cl10 Mo2 Cl4 132.0(5) 2_455 4_445 ?
Cl10 Mo2 Cl4 131.8(5) 4_445 . ?
Cl10 Mo2 Cl4 49.4(5) 4_445 4_445 ?
Cl10 Mo2 Cl4 131.8(5) 2_455 3_455 ?
Cl10 Mo2 Cl4 49.4(5) 2_455 2_455 ?
Cl10 Mo2 Cl4 131.8(5) . 2_455 ?
Cl10 Mo2 Cl4 49.6(5) 2_455 . ?
Cl10 Mo2 Cl4 49.4(5) . . ?
Cl10 Mo2 Cl4 132.0(5) 4_445 2_455 ?
Cl10 Mo2 Cl4 49.4(5) 3_455 3_455 ?
Cl10 Mo2 Cl4 49.6(5) 4_445 3_455 ?
Cl10 Mo2 Cl4 49.6(5) . 4_445 ?
Cl10 Mo2 Cl4 132.0(5) . 3_455 ?
Cl10 Mo2 Cl4 49.6(5) 3_455 2_455 ?
Cl10 Mo2 Cl10 82.5(3) 2_455 . ?
Cl10 Mo2 Cl10 137.5(9) 4_445 2_455 ?
Cl10 Mo2 Cl10 82.5(3) 3_455 4_445 ?
Cl10 Mo2 Cl10 82.5(3) 3_455 2_455 ?
Cl10 Mo2 Cl10 137.5(9) 3_455 . ?
Cl10 Mo2 Cl10 82.5(3) 4_445 . ?
Mo1 Mo5 Mo5 105.4(2) 4_445 4_445 ?
Mo1 Mo5 Mo5 105.9(2) 4_445 2_455 ?
Mo1 Mo5 Cl4 95.8(3) 4_445 3_455 ?
Mo1 Mo5 Cl4 96.4(3) 4_445 4_445 ?
Mo1 Mo5 Cl10 128.7(4) 4_445 3_455 ?
Mo1 Mo5 Cl10 129.4(4) 4_445 . ?
Mo1 Mo5 Cl8 47.3(4) 4_445 4_445 ?
Mo1 Mo5 Cl9 47.6(4) 4_445 3_455 ?
Mo1 Mo5 Cl11 117.5(4) 4_445 4_445 ?
Mo2 Mo5 Mo1 132.4(4) . 4_445 ?
Mo2 Mo5 Mo5 48.36(7) . 4_445 ?
Mo2 Mo5 Mo5 48.36(7) . 2_455 ?
Mo2 Mo5 Cl4 99.4(3) . 4_445 ?
Mo2 Mo5 Cl4 99.0(3) . 3_455 ?
Mo2 Mo5 Cl10 49.7(4) . . ?
Mo2 Mo5 Cl10 49.6(4) . 3_455 ?
Mo2 Mo5 Cl8 129.9(4) . 4_445 ?
Mo2 Mo5 Cl9 128.6(4) . 3_455 ?
Mo2 Mo5 Cl11 110.1(5) . 4_445 ?
Mo5 Mo5 Mo5 90.001(1) 2_455 4_445 ?
Mo5 Mo5 Cl4 147.3(3) 2_455 3_455 ?
Mo5 Mo5 Cl4 147.7(3) 4_445 4_445 ?
Mo5 Mo5 Cl4 60.8(3) 2_455 4_445 ?
Mo5 Mo5 Cl4 60.4(3) 4_445 3_455 ?
Mo5 Mo5 Cl10 29.1(4) 4_445 3_455 ?
Mo5 Mo5 Cl10 98.0(4) 4_445 . ?
Mo5 Mo5 Cl10 29.2(4) 2_455 . ?
Mo5 Mo5 Cl10 97.9(4) 2_455 3_455 ?
Mo5 Mo5 Cl8 81.8(4) 2_455 4_445 ?
Mo5 Mo5 Cl8 146.2(3) 4_445 4_445 ?
Mo5 Mo5 Cl9 80.5(4) 4_445 3_455 ?
Mo5 Mo5 Cl9 146.3(4) 2_455 3_455 ?
Mo5 Mo5 Cl11 116.3(4) 2_455 4_445 ?
Mo5 Mo5 Cl11 117.9(4) 4_445 4_445 ?
Cl4 Mo5 Cl4 141.3(3) 4_445 3_455 ?
Cl4 Mo5 Cl10 134.6(5) 3_455 . ?
Cl4 Mo5 Cl10 49.5(4) 3_455 3_455 ?
Cl4 Mo5 Cl10 134.7(5) 4_445 3_455 ?
Cl4 Mo5 Cl10 49.8(4) 4_445 . ?
Cl4 Mo5 Cl8 130.4(4) 3_455 4_445 ?
Cl4 Mo5 Cl8 49.1(4) 4_445 4_445 ?
Cl4 Mo5 Cl9 48.2(4) 3_455 3_455 ?
Cl4 Mo5 Cl9 131.3(4) 4_445 3_455 ?
Cl4 Mo5 Cl11 72.1(4) 3_455 4_445 ?
Cl4 Mo5 Cl11 69.7(4) 4_445 4_445 ?
Cl10 Mo5 Mo1 134.8(7) 4_445 4_445 ?
Cl10 Mo5 Mo2 92.7(7) 4_445 . ?
Cl10 Mo5 Mo5 105.9(7) 4_445 2_455 ?
Cl10 Mo5 Mo5 105.8(7) 4_445 4_445 ?
Cl10 Mo5 Cl4 72.7(7) 4_445 4_445 ?
Cl10 Mo5 Cl4 72.7(7) 4_445 3_455 ?
Cl10 Mo5 Cl10 76.7(8) 4_445 3_455 ?
Cl10 Mo5 Cl10 91.4(6) . 3_455 ?
Cl10 Mo5 Cl10 76.8(8) 4_445 . ?
Cl10 Mo5 Cl8 90.7(5) . 4_445 ?
Cl10 Mo5 Cl8 175.2(5) 3_455 4_445 ?
Cl10 Mo5 Cl8 108.0(8) 4_445 4_445 ?
Cl10 Mo5 Cl9 107.7(8) 4_445 3_455 ?
Cl10 Mo5 Cl9 89.3(5) 3_455 3_455 ?
Cl10 Mo5 Cl9 175.5(5) . 3_455 ?
Cl10 Mo5 Cl11 17.4(8) 4_445 4_445 ?
Cl8 Mo5 Cl9 88.3(5) 4_445 3_455 ?
Cl11 Mo5 Cl10 89.5(5) 4_445 3_455 ?
Cl11 Mo5 Cl10 87.9(5) 4_445 . ?
Cl11 Mo5 Cl8 94.9(5) 4_445 4_445 ?
Cl11 Mo5 Cl9 96.5(5) 4_445 3_455 ?
Mo1 Mo4 Mo3 138.4(4) 2_455 . ?
Mo1 Mo4 Mo4 106.2(2) 2_455 4_445 ?
Mo1 Mo4 Mo4 106.9(2) 2_455 2_455 ?
Mo1 Mo4 Cl5 98.8(3) 2_455 2_455 ?
Mo1 Mo4 Cl5 97.7(3) 2_455 . ?
Mo1 Mo4 Cl7 131.1(4) 2_455 2_455 ?
Mo1 Mo4 Cl7 130.1(4) 2_455 4_445 ?
Mo1 Mo4 Cl8 49.1(4) 2_455 2_455 ?
Mo1 Mo4 Cl9 48.6(4) 2_455 . ?
Mo1 Mo4 Cl6 111.7(5) 2_455 . ?
Mo3 Mo4 Mo4 50.02(8) . 2_455 ?
Mo3 Mo4 Mo4 50.01(8) . 4_445 ?
Mo3 Mo4 Cl5 96.6(3) . . ?
Mo3 Mo4 Cl5 96.3(3) . 2_455 ?
Mo3 Mo4 Cl7 48.5(4) . 4_445 ?
Mo3 Mo4 Cl7 48.0(4) . 2_455 ?
Mo3 Mo4 Cl8 131.5(4) . 2_455 ?
Mo3 Mo4 Cl9 130.1(4) . . ?
Mo3 Mo4 Cl6 109.9(5) . . ?
Mo4 Mo4 Mo4 90.0 2_455 4_445 ?
Mo4 Mo4 Cl5 146.6(3) 2_455 . ?
Mo4 Mo4 Cl5 60.8(3) 2_455 2_455 ?
Mo4 Mo4 Cl5 146.3(3) 4_445 2_455 ?
Mo4 Mo4 Cl5 61.2(3) 4_445 . ?
Mo4 Mo4 Cl7 97.8(3) 4_445 2_455 ?
Mo4 Mo4 Cl7 30.3(4) 2_455 2_455 ?
Mo4 Mo4 Cl7 30.6(3) 4_445 4_445 ?
Mo4 Mo4 Cl7 98.4(4) 2_455 4_445 ?
Mo4 Mo4 Cl8 148.4(4) 4_445 2_455 ?
Mo4 Mo4 Cl8 81.6(4) 2_455 2_455 ?
Mo4 Mo4 Cl9 80.1(4) 4_445 . ?
Mo4 Mo4 Cl9 147.7(4) 2_455 . ?
Mo4 Mo4 Cl6 119.8(4) 4_445 . ?
Mo4 Mo4 Cl6 119.7(4) 2_455 . ?
Cl5 Mo4 Cl5 137.6(3) . 2_455 ?
Cl5 Mo4 Cl7 48.4(4) 2_455 2_455 ?
Cl5 Mo4 Cl7 131.1(4) 2_455 4_445 ?
Cl5 Mo4 Cl7 48.2(4) . 4_445 ?
Cl5 Mo4 Cl7 131.2(4) . 2_455 ?
Cl5 Mo4 Cl8 49.6(4) 2_455 2_455 ?
Cl5 Mo4 Cl8 131.8(4) . 2_455 ?
Cl5 Mo4 Cl9 133.6(4) 2_455 . ?
Cl5 Mo4 Cl9 49.1(4) . . ?
Cl5 Mo4 Cl6 68.9(4) 2_455 . ?
Cl5 Mo4 Cl6 68.7(4) . . ?
Cl7 Mo4 Mo1 133.9(7) . 2_455 ?
Cl7 Mo4 Mo3 87.7(7) . . ?
Cl7 Mo4 Mo4 106.1(7) . 4_445 ?
Cl7 Mo4 Mo4 105.1(7) . 2_455 ?
Cl7 Mo4 Cl5 70.8(6) . . ?
Cl7 Mo4 Cl5 69.6(6) . 2_455 ?
Cl7 Mo4 Cl7 74.8(7) . 2_455 ?
Cl7 Mo4 Cl7 90.4(6) 4_445 2_455 ?
Cl7 Mo4 Cl7 75.5(8) . 4_445 ?
Cl7 Mo4 Cl8 105.5(8) . 2_455 ?
Cl7 Mo4 Cl9 107.1(7) . . ?
Cl7 Mo4 Cl6 22.2(8) . . ?
Cl8 Mo4 Cl7 90.0(5) 2_455 2_455 ?
Cl8 Mo4 Cl7 179.1(5) 2_455 4_445 ?
Cl8 Mo4 Cl9 90.9(5) 2_455 . ?
Cl9 Mo4 Cl7 177.5(5) . 2_455 ?
Cl9 Mo4 Cl7 88.6(5) . 4_445 ?
Cl6 Mo4 Cl7 90.4(5) . 4_445 ?
Cl6 Mo4 Cl7 90.8(5) . 2_455 ?
Cl6 Mo4 Cl8 90.4(5) . 2_455 ?
Cl6 Mo4 Cl9 91.5(5) . . ?
C6A O2A C2A 113.6(7) . . ?
C6A O5A C9A 115.7(7) . . ?
C12A O7A C8A 113.0(6) . . ?
C12A O8A C3A 116.7(7) . 4_445 ?
O1A C1A H1AA 110.1 . . ?
O1A C1A H1AB 109.8 . . ?
O1A C1A C2A 110.4(10) . . ?
H1AA C1A H1AB 108.6 . . ?
C2A C1A H1AA 109.4 . . ?
C2A C1A H1AB 108.5 . . ?
O8A C3A H3A 109.7 2_455 . ?
O8A C3A C4A 108.5(7) 2_455 . ?
O8A C3A C2A 109.4(8) 2_455 . ?
C4A C3A H3A 109.6 . . ?
C4A C3A C2A 108.9(7) . . ?
C2A C3A H3A 110.8 . . ?
O3A C4A C3A 107.6(7) . . ?
O3A C4A H4A 110.2 . . ?
O3A C4A C5A 110.5(8) . . ?
C3A C4A H4A 110.2 . . ?
C5A C4A C3A 108.0(8) . . ?
C5A C4A H4A 110.2 . . ?
O4A C5A C4A 114.6(8) . . ?
O4A C5A H5A 107.6 . . ?
O4A C5A C6A 107.9(7) . . ?
C4A C5A H5A 107.6 . . ?
C4A C5A C6A 111.4(8) . . ?
C6A C5A H5A 107.6 . . ?
O2A C6A C5A 109.0(7) . . ?
O2A C6A H6A 110.2 . . ?
O5A C6A O2A 111.0(8) . . ?
O5A C6A C5A 106.3(7) . . ?
O5A C6A H6A 110.2 . . ?
C5A C6A H6A 110.2 . . ?
O5A C9A H9A 109.9 . . ?
O5A C9A C10A 106.8(7) . . ?
O5A C9A C8A 110.1(8) . . ?
C10A C9A H9A 109.9 . . ?
C8A C9A H9A 109.9 . . ?
C8A C9A C10A 110.2(8) . . ?
O9A C10A C9A 108.4(8) . . ?
O9A C10A H10A 108.6 . . ?
O9A C10A C11A 113.5(7) . . ?
C9A C10A H10A 108.6 . . ?
C11A C10A C9A 109.0(7) . . ?
C11A C10A H10A 108.6 . . ?
O10A C11A C10A 112.3(7) . . ?
O10A C11A H11A 107.0 . . ?
O10A C11A C12A 111.5(7) . . ?
C10A C11A H11A 107.0 . . ?
C10A C11A C12A 111.6(7) . . ?
C12A C11A H11A 107.0 . . ?
O6A C7A H7AA 109.3 . . ?
O6A C7A H7AB 109.3 . . ?
O6A C7A C8A 111.6(9) . . ?
H7AA C7A H7AB 108.0 . . ?
C8A C7A H7AA 109.3 . . ?
C8A C7A H7AB 109.3 . . ?
O7A C8A C9A 107.2(8) . . ?
O7A C8A C7A 105.6(7) . . ?
O7A C8A H8A 109.5 . . ?
C9A C8A H8A 109.5 . . ?
C7A C8A C9A 115.3(8) . . ?
C7A C8A H8A 109.5 . . ?
O7A C12A O8A 111.4(7) . . ?
O7A C12A C11A 111.7(7) . . ?
O7A C12A H12A 108.6 . . ?
O8A C12A C11A 108.0(7) . . ?
O8A C12A H12A 108.6 . . ?
C11A C12A H12A 108.6 . . ?
O2A C2A C1A 104.9(7) . . ?
O2A C2A C3A 107.2(8) . . ?
O2A C2A H2A 109.7 . . ?
C1A C2A C3A 114.2(8) . . ?
C1A C2A H2A 110.2 . . ?
C3A C2A H2A 110.4 . . ?
C1B O3B C4B 114.1(7) . . ?
C7B O5B C5B 115.8(6) . . ?
C7B O6B C11B 113.3(6) . . ?
C1B O9B C10B 114.8(7) 4_445 . ?
O3B C1B O9B 110.9(7) . 2_455 ?
O3B C1B H1B 109.2 . . ?
O3B C1B C2B 110.7(7) . . ?
O9B C1B H1B 109.0 2_455 . ?
O9B C1B C2B 108.3(7) 2_455 . ?
C2B C1B H1B 108.6 . . ?
O2B C2B C1B 111.9(7) . . ?
O2B C2B H2B 107.7 . . ?
O2B C2B C3B 109.6(7) . . ?
C1B C2B H2B 107.7 . . ?
C1B C2B C3B 112.1(7) . . ?
C3B C2B H2B 107.7 . . ?
O1B C3B C2B 109.7(7) . . ?
O1B C3B H3B 109.3 . . ?
O1B C3B C5B 110.7(7) . . ?
C2B C3B H3B 109.3 . . ?
C5B C3B C2B 108.6(7) . . ?
C5B C3B H3B 109.3 . . ?
O5B C5B C3B 106.6(7) . . ?
O5B C5B H5B 110.8 . . ?
O5B C5B C4B 108.3(7) . . ?
C3B C5B H5B 110.8 . . ?
C3B C5B C4B 109.3(7) . . ?
C4B C5B H5B 110.8 . . ?
O3B C4B C5B 106.6(7) . . ?
O3B C4B H4B 109.4 . . ?
O3B C4B C6B 107.6(8) . . ?
C5B C4B H4B 109.4 . . ?
C6B C4B C5B 114.4(8) . . ?
C6B C4B H4B 109.4 . . ?
O4B C6B H6BA 109.6 . . ?
O4B C6B H6BB 109.6 . . ?
C4B C6B O4B 110.5(9) . . ?
C4B C6B H6BA 109.6 . . ?
C4B C6B H6BB 109.6 . . ?
H6BA C6B H6BB 108.1 . . ?
O5B C7B H7B 109.0 . . ?
O5B C7B C8B 106.6(6) . . ?
O6B C7B O5B 111.5(7) . . ?
O6B C7B H7B 109.0 . . ?
O6B C7B C8B 111.6(7) . . ?
C8B C7B H7B 109.0 . . ?
O7B C8B C7B 110.8(7) . . ?
O7B C8B H8B 108.4 . . ?
O7B C8B C9B 110.6(7) . . ?
C7B C8B H8B 108.4 . . ?
C9B C8B C7B 110.1(7) . . ?
C9B C8B H8B 108.4 . . ?
O8B C9B C8B 109.1(7) . . ?
O8B C9B H9B 109.1 . . ?
O8B C9B C10B 111.7(7) . . ?
C8B C9B H9B 109.1 . . ?
C8B C9B C10B 108.7(7) . . ?
C10B C9B H9B 109.1 . . ?
O9B C10B C9B 107.7(7) . . ?
O9B C10B H10B 109.8 . . ?
O9B C10B C11B 111.2(7) . . ?
C9B C10B H10B 109.8 . . ?
C11B C10B C9B 108.5(7) . . ?
C11B C10B H10B 109.8 . . ?
O6B C11B C10B 109.8(7) . . ?
O6B C11B H11B 109.1 . . ?
O6B C11B C12B 103.7(7) . . ?
C10B C11B H11B 109.1 . . ?
C10B C11B C12B 115.7(7) . . ?
C12B C11B H11B 109.1 . . ?
O10B C12B C11B 110.7(7) . . ?
O10B C12B H12B 109.5 . . ?
O10B C12B H12C 109.5 . . ?
C11B C12B H12B 109.5 . . ?
C11B C12B H12C 109.5 . . ?
H12B C12B H12C 108.1 . . ?
C3C O2C C2C 114.0(6) . . ?
C5C O4C C3C 117.0(7) . . ?
C8C O7C C6C 113.4(7) . . ?
C11C O9C C8C 115.2(7) . . ?
O1C C1C H1CA 109.2 . . ?
O1C C1C H1CB 109.2 . . ?
O1C C1C C2C 111.9(10) . . ?
H1CA C1C H1CB 107.9 . . ?
C2C C1C H1CA 109.2 . . ?
C2C C1C H1CB 109.2 . . ?
O2C C2C C1C 104.8(8) . . ?
O2C C2C H2C 110.2 . . ?
O2C C2C C11C 109.0(7) . 4_445 ?
C1C C2C H2C 109.7 . . ?
C11C C2C C1C 112.8(9) 4_445 . ?
C11C C2C H2C 110.2 4_445 . ?
O2C C3C O4C 109.6(7) . . ?
O2C C3C H3C 109.3 . . ?
O2C C3C C4C 110.3(7) . . ?
O4C C3C H3C 109.3 . . ?
O4C C3C C4C 109.1(7) . . ?
C4C C3C H3C 109.3 . . ?
O3C C4C C3C 107.8(7) . . ?
O3C C4C H4C 109.2 . . ?
O3C C4C C12C 110.3(7) . 4_445 ?
C3C C4C H4C 109.1 . . ?
C12C C4C C3C 110.9(7) 4_445 . ?
C12C C4C H4C 109.4 4_445 . ?
O4C C5C H5C 109.3 . . ?
O4C C5C C10C 109.7(7) . . ?
O4C C5C C6C 110.9(8) . . ?
C10C C5C H5C 109.3 . . ?
C10C C5C C6C 108.3(7) . . ?
C6C C5C H5C 109.3 . . ?
O5C C10C C5C 108.4(7) . . ?
O5C C10C H10C 109.8 . . ?
O5C C10C C9C 109.2(8) . . ?
C5C C10C H10C 109.8 . . ?
C9C C10C C5C 109.9(8) . . ?
C9C C10C H10C 109.8 . . ?
O6C C9C C10C 111.3(8) . . ?
O6C C9C H9C 108.0 . . ?
O6C C9C C8C 110.1(7) . . ?
C10C C9C H9C 108.0 . . ?
C10C C9C C8C 111.4(8) . . ?
C8C C9C H9C 108.0 . . ?
O7C C8C O9C 111.5(8) . . ?
O7C C8C C9C 111.0(7) . . ?
O7C C8C H8C 109.1 . . ?
O9C C8C C9C 107.1(8) . . ?
O9C C8C H8C 109.1 . . ?
C9C C8C H8C 109.1 . . ?
O7C C6C C5C 109.5(8) . . ?
O7C C6C H6C 109.7 . . ?
O7C C6C C7C 107.6(9) . . ?
C5C C6C H6C 109.7 . . ?
C7C C6C C5C 110.7(8) . . ?
C7C C6C H6C 109.7 . . ?
O8C C7C C6C 111.4(10) . . ?
O8C C7C H7CA 109.4 . . ?
O8C C7C H7CB 109.4 . . ?
C6C C7C H7CA 109.4 . . ?
C6C C7C H7CB 109.4 . . ?
H7CA C7C H7CB 108.0 . . ?
O9C C11C C2C 109.0(7) . 2_455 ?
O9C C11C H11C 111.5 . . ?
O9C C11C C12C 105.5(7) . . ?
C2C C11C H11C 111.0 2_455 . ?
C2C C11C C12C 108.9(8) 2_455 . ?
C12C C11C H11C 111.0 . . ?
O10C C12C C4C 108.7(7) . 2_455 ?
O10C C12C C11C 109.7(7) . . ?
O10C C12C H12D 110.1 . . ?
C4C C12C C11C 108.4(7) 2_455 . ?
C4C C12C H12D 110.2 2_455 . ?
C11C C12C H12D 109.7 . . ?
Mo1 Cl4 Mo1 63.43(10) 2_455 . ?
Mo2 Cl4 Mo1 63.16(10) . 2_455 ?
Mo2 Cl4 Mo1 63.09(10) . . ?
Mo5 Cl4 Mo1 36.02(18) 3_455 2_455 ?
Mo5 Cl4 Mo1 35.90(18) 2_455 . ?
Mo5 Cl4 Mo1 72.89(19) 2_455 2_455 ?
Mo5 Cl4 Mo1 72.98(19) 3_455 . ?
Mo5 Cl4 Mo2 33.13(17) 3_455 . ?
Mo5 Cl4 Mo2 33.08(17) 2_455 . ?
Mo5 Cl4 Mo5 58.8(3) 2_455 3_455 ?
Mo5 Cl4 Cl10 82.4(5) 3_455 . ?
Mo5 Cl4 Cl10 39.0(5) 2_455 . ?
Mo5 Cl4 Cl10 82.4(5) 2_455 2_455 ?
Mo5 Cl4 Cl10 38.9(5) 3_455 2_455 ?
Mo5 Cl4 Cl8 100.2(5) 3_455 . ?
Mo5 Cl4 Cl8 84.5(5) 2_455 . ?
Mo5 Cl4 Cl9 100.0(5) 2_455 . ?
Mo5 Cl4 Cl9 85.2(5) 3_455 . ?
Cl10 Cl4 Mo1 108.8(5) 2_455 . ?
Cl10 Cl4 Mo1 108.9(5) . 2_455 ?
Cl10 Cl4 Mo1 68.4(5) 2_455 2_455 ?
Cl10 Cl4 Mo1 68.4(5) . . ?
Cl10 Cl4 Mo2 49.3(4) 2_455 . ?
Cl10 Cl4 Mo2 49.4(4) . . ?
Cl10 Cl4 Cl10 82.2(9) . 2_455 ?
Cl10 Cl4 Cl8 111.3(7) . . ?
Cl10 Cl4 Cl8 136.7(6) 2_455 . ?
Cl10 Cl4 Cl9 136.3(7) . . ?
Cl8 Cl4 Mo1 68.2(4) . 2_455 ?
Cl8 Cl4 Mo1 48.6(4) . . ?
Cl8 Cl4 Mo2 108.0(4) . . ?
Cl9 Cl4 Mo1 49.1(4) . 2_455 ?
Cl9 Cl4 Mo1 67.9(5) . . ?
Cl9 Cl4 Mo2 108.3(4) . . ?
Cl9 Cl4 Cl10 112.1(6) . 2_455 ?
Cl9 Cl4 Cl8 31.4(6) . . ?
Mo1 Cl5 Mo1 63.37(10) 2_455 . ?
Mo1 Cl5 Mo3 63.60(10) 2_455 . ?
Mo3 Cl5 Mo1 63.25(10) . . ?
Mo4 Cl5 Mo1 32.88(17) 4_445 . ?
Mo4 Cl5 Mo1 70.92(19) 4_445 2_455 ?
Mo4 Cl5 Mo1 33.35(17) . 2_455 ?
Mo4 Cl5 Mo1 70.82(18) . . ?
Mo4 Cl5 Mo3 34.68(16) 4_445 . ?
Mo4 Cl5 Mo3 34.66(16) . . ?
Mo4 Cl5 Mo4 58.1(3) . 4_445 ?
Mo4 Cl5 Cl7 84.0(5) 4_445 . ?
Mo4 Cl5 Cl7 41.3(5) 4_445 4_445 ?
Mo4 Cl5 Cl7 84.1(5) . 4_445 ?
Mo4 Cl5 Cl7 41.2(5) . . ?
Mo4 Cl5 Cl8 97.7(5) . . ?
Mo4 Cl5 Cl8 81.4(5) 4_445 . ?
Mo4 Cl5 Cl9 96.6(5) 4_445 . ?
Mo4 Cl5 Cl9 82.6(4) . . ?
Mo4 Cl5 Cl6 65.4(4) . . ?
Mo4 Cl5 Cl6 65.1(4) 4_445 4_445 ?
Mo4 Cl5 Cl6 114.5(4) 4_445 . ?
Mo4 Cl5 Cl6 114.3(4) . 4_445 ?
Cl7 Cl5 Mo1 67.8(5) . 2_455 ?
Cl7 Cl5 Mo1 108.6(5) . . ?
Cl7 Cl5 Mo1 67.5(5) 4_445 . ?
Cl7 Cl5 Mo1 108.9(5) 4_445 2_455 ?
Cl7 Cl5 Mo3 49.5(5) 4_445 . ?
Cl7 Cl5 Mo3 49.4(5) . . ?
Cl7 Cl5 Cl7 83.9(9) 4_445 . ?
Cl7 Cl5 Cl8 109.7(7) 4_445 . ?
Cl7 Cl5 Cl9 135.0(6) 4_445 . ?
Cl7 Cl5 Cl6 106.4(6) 4_445 . ?
Cl7 Cl5 Cl6 106.5(6) . 4_445 ?
Cl7 Cl5 Cl6 30.2(6) 4_445 4_445 ?
Cl7 Cl5 Cl6 30.4(6) . . ?
Cl8 Cl5 Mo1 48.5(4) . . ?
Cl8 Cl5 Mo1 68.8(4) . 2_455 ?
Cl8 Cl5 Mo3 108.4(5) . . ?
Cl8 Cl5 Cl7 136.6(7) . . ?
Cl8 Cl5 Cl9 31.6(6) . . ?
Cl8 Cl5 Cl6 103.9(6) . 4_445 ?
Cl8 Cl5 Cl6 138.1(6) . . ?
Cl9 Cl5 Mo1 49.3(4) . 2_455 ?
Cl9 Cl5 Mo1 67.6(4) . . ?
Cl9 Cl5 Mo3 108.7(4) . . ?
Cl9 Cl5 Cl7 111.7(6) . . ?
Cl9 Cl5 Cl6 106.5(6) . . ?
Cl9 Cl5 Cl6 135.4(6) . 4_445 ?
Cl6 Cl5 Mo1 136.2(4) . . ?
Cl6 Cl5 Mo1 79.9(4) . 2_455 ?
Cl6 Cl5 Mo1 136.0(4) 4_445 2_455 ?
Cl6 Cl5 Mo1 79.3(4) 4_445 . ?
Cl6 Cl5 Mo3 79.7(4) 4_445 . ?
Cl6 Cl5 Mo3 79.8(4) . . ?
Cl6 Cl5 Cl6 118.0(7) . 4_445 ?
Mo2 Cl10 Mo1 70.5(5) . . ?
Mo2 Cl10 Mo5 33.3(3) . . ?
Mo2 Cl10 Mo5 33.3(3) . 3_455 ?
Mo2 Cl10 Cl4 81.1(6) . 4_445 ?
Mo2 Cl10 Cl4 81.2(6) . . ?
Mo5 Cl10 Mo1 63.7(4) 3_455 . ?
Mo5 Cl10 Mo1 63.4(4) . . ?
Mo5 Cl10 Mo1 24.4(5) 2_455 . ?
Mo5 Cl10 Mo2 46.0(5) 2_455 . ?
Mo5 Cl10 Mo5 44.9(5) 2_455 3_455 ?
Mo5 Cl10 Mo5 45.0(5) 2_455 . ?
Mo5 Cl10 Mo5 62.6(4) . 3_455 ?
Mo5 Cl10 Cl4 68.3(7) 2_455 . ?
Mo5 Cl10 Cl4 68.4(7) 2_455 4_445 ?
Mo5 Cl10 Cl11 145.9(14) 2_455 . ?
Cl4 Cl10 Mo1 66.9(5) . . ?
Cl4 Cl10 Mo1 66.7(5) 4_445 . ?
Cl4 Cl10 Mo5 48.0(4) . 3_455 ?
Cl4 Cl10 Mo5 106.5(6) 4_445 3_455 ?
Cl4 Cl10 Mo5 106.6(6) . . ?
Cl4 Cl10 Mo5 47.8(4) 4_445 . ?
Cl4 Cl10 Cl4 133.5(9) . 4_445 ?
Cl11 Cl10 Mo1 121.5(11) . . ?
Cl11 Cl10 Mo2 167.8(13) . . ?
Cl11 Cl10 Mo5 146.5(12) . 3_455 ?
Cl11 Cl10 Mo5 150.8(12) . . ?
Cl11 Cl10 Cl4 101.0(11) . . ?
Cl11 Cl10 Cl4 105.2(11) . 4_445 ?
Mo1 Cl7 Mo4 61.5(4) 2_455 4_445 ?
Mo1 Cl7 Mo4 62.0(4) 2_455 2_455 ?
Mo3 Cl7 Mo1 71.5(5) . 2_455 ?
Mo3 Cl7 Mo4 33.9(3) . 2_455 ?
Mo3 Cl7 Mo4 33.6(3) . 4_445 ?
Mo3 Cl7 Cl5 81.1(6) . . ?
Mo4 Cl7 Mo1 23.4(4) . 2_455 ?
Mo4 Cl7 Mo3 48.1(5) . . ?
Mo4 Cl7 Mo4 43.7(5) . 4_445 ?
Mo4 Cl7 Mo4 44.3(5) . 2_455 ?
Mo4 Cl7 Mo4 61.3(4) 2_455 4_445 ?
Mo4 Cl7 Cl5 68.1(6) . . ?
Mo4 Cl7 Cl5 69.0(7) . 2_455 ?
Cl5 Cl7 Mo1 67.9(5) 2_455 2_455 ?
Cl5 Cl7 Mo1 66.8(4) . 2_455 ?
Cl5 Cl7 Mo3 81.6(6) 2_455 . ?
Cl5 Cl7 Mo4 47.5(3) . 4_445 ?
Cl5 Cl7 Mo4 105.3(6) . 2_455 ?
Cl5 Cl7 Mo4 47.7(4) 2_455 2_455 ?
Cl5 Cl7 Mo4 105.5(6) 2_455 4_445 ?
Cl5 Cl7 Cl5 134.5(8) 2_455 . ?
Cl6 Cl7 Mo1 110.6(11) . 2_455 ?
Cl6 Cl7 Mo3 177.7(14) . . ?
Cl6 Cl7 Mo4 134.0(14) . . ?
Cl6 Cl7 Mo4 146.2(11) . 4_445 ?
Cl6 Cl7 Mo4 147.9(12) . 2_455 ?
Cl6 Cl7 Cl5 100.2(11) . 2_455 ?
Cl6 Cl7 Cl5 98.7(10) . . ?
Mo1 Cl8 Mo1 71.1(4) . 2_455 ?
Mo1 Cl8 Mo5 62.4(3) 2_455 2_455 ?
Mo1 Cl8 Mo5 34.8(3) . 2_455 ?
Mo1 Cl8 Mo4 28.75(18) 2_455 . ?
Mo1 Cl8 Mo4 33.4(3) . 4_445 ?
Mo1 Cl8 Mo4 62.3(4) . . ?
Mo1 Cl8 Cl4 81.2(6) . . ?
Mo1 Cl8 Cl5 82.4(6) . . ?
Mo5 Cl8 Mo4 72.1(4) 2_455 . ?
Mo4 Cl8 Mo1 62.1(3) 4_445 2_455 ?
Mo4 Cl8 Mo5 62.7(4) 4_445 2_455 ?
Mo4 Cl8 Mo4 39.4(3) 4_445 . ?
Cl4 Cl8 Mo1 66.3(4) . 2_455 ?
Cl4 Cl8 Mo5 46.4(3) . 2_455 ?
Cl4 Cl8 Mo4 92.7(5) . . ?
Cl4 Cl8 Mo4 105.1(6) . 4_445 ?
Cl5 Cl8 Mo1 66.3(4) . 2_455 ?
Cl5 Cl8 Mo5 107.4(6) . 2_455 ?
Cl5 Cl8 Mo4 40.8(3) . . ?
Cl5 Cl8 Mo4 49.0(4) . 4_445 ?
Cl5 Cl8 Cl4 132.6(7) . . ?
Cl9 Cl8 Mo1 43.1(9) . 2_455 ?
Cl9 Cl8 Mo1 114.2(12) . . ?
Cl9 Cl8 Mo5 97.8(12) . 2_455 ?
Cl9 Cl8 Mo4 99.4(12) . 4_445 ?
Cl9 Cl8 Mo4 60.0(10) . . ?
Cl9 Cl8 Cl4 72.8(12) . . ?
Cl9 Cl8 Cl5 74.2(12) . . ?
Mo1 Cl9 Mo1 71.4(4) 2_455 . ?
Mo1 Cl9 Mo5 62.9(4) . 3_455 ?
Mo1 Cl9 Mo5 34.8(3) 2_455 3_455 ?
Mo1 Cl9 Mo4 62.3(4) 2_455 4_445 ?
Mo1 Cl9 Mo4 29.0(2) . 4_445 ?
Mo1 Cl9 Mo4 62.3(4) . . ?
Mo1 Cl9 Mo4 32.9(3) 2_455 . ?
Mo1 Cl9 Cl4 81.5(6) 2_455 . ?
Mo1 Cl9 Cl5 81.1(6) 2_455 . ?
Mo5 Cl9 Mo4 72.4(4) 3_455 4_445 ?
Mo4 Cl9 Mo5 62.3(3) . 3_455 ?
Mo4 Cl9 Mo4 39.5(3) . 4_445 ?
Cl4 Cl9 Mo1 67.2(4) . . ?
Cl4 Cl9 Mo5 46.7(4) . 3_455 ?
Cl4 Cl9 Mo4 93.6(5) . 4_445 ?
Cl4 Cl9 Mo4 105.3(6) . . ?
Cl4 Cl9 Cl5 134.6(8) . . ?
Cl5 Cl9 Mo1 67.6(5) . . ?
Cl5 Cl9 Mo5 107.1(6) . 3_455 ?
Cl5 Cl9 Mo4 41.4(3) . 4_445 ?
Cl5 Cl9 Mo4 48.3(4) . . ?
Cl8 Cl9 Mo1 114.9(13) . 2_455 ?
Cl8 Cl9 Mo1 43.5(9) . . ?
Cl8 Cl9 Mo5 99.9(12) . 3_455 ?
Cl8 Cl9 Mo4 98.9(12) . . ?
Cl8 Cl9 Mo4 59.4(10) . 4_445 ?
Cl8 Cl9 Cl4 75.9(12) . . ?
Cl8 Cl9 Cl5 74.2(12) . . ?
Mo4 Cl6 Cl5 46.0(3) . 2_455 ?
Mo4 Cl6 Cl5 45.9(3) . . ?
Cl5 Cl6 Cl5 92.0(5) . 2_455 ?
Cl7 Cl6 Mo4 23.8(8) . . ?
Cl7 Cl6 Cl5 50.9(8) . . ?
Cl7 Cl6 Cl5 49.7(8) . 2_455 ?
Cl10 Cl11 Mo5 16.7(8) . 2_455 ?

loop_
_geom_bond_atom_site_label_1
_geom_bond_atom_site_label_2
_geom_bond_distance
_geom_bond_site_symmetry_2
_geom_bond_publ_flag
Mo1 Mo5 1.462(5) 2_455 ?
Mo1 Mo4 1.368(5) 4_445 ?
Mo1 Cl1 2.406(3) . ?
Mo1 Cl4 2.473(4) 4_445 ?
Mo1 Cl4 2.477(4) . ?
Mo1 Cl5 2.490(4) . ?
Mo1 Cl5 2.465(4) 4_445 ?
Mo1 Cl10 2.505(15) . ?
Mo1 Cl7 2.483(15) 4_445 ?
Mo1 Cl8 1.881(14) . ?
Mo1 Cl9 2.490(14) . ?
Mo1 Cl9 1.891(13) 4_445 ?
Mo3 Mo4 1.419(5) 2_455 ?
Mo3 Mo4 1.419(5) 4_445 ?
Mo3 Mo4 1.419(5) 3_455 ?
Mo3 Mo4 1.419(5) . ?
Mo3 Cl5 2.479(4) 3_455 ?
Mo3 Cl5 2.479(4) 2_455 ?
Mo3 Cl5 2.479(4) . ?
Mo3 Cl3 2.476(9) . ?
Mo3 Cl7 1.905(15) 4_445 ?
Mo3 Cl7 1.905(15) . ?
Mo3 Cl7 1.905(15) 3_455 ?
Mo3 Cl7 1.905(15) 2_455 ?
Mo2 Mo5 1.365(5) 2_455 ?
Mo2 Mo5 1.365(5) . ?
Mo2 Mo5 1.365(5) 3_455 ?
Mo2 Mo5 1.365(5) 4_445 ?
Mo2 Cl4 2.467(4) . ?
Mo2 Cl4 2.467(4) 2_455 ?
Mo2 Cl4 2.467(4) 4_445 ?
Mo2 Cl4 2.467(4) 3_455 ?
Mo2 Cl10 1.894(14) 2_455 ?
Mo2 Cl10 1.894(14) 4_445 ?
Mo2 Cl10 1.894(14) . ?
Mo2 Cl10 1.894(14) 3_455 ?
Mo5 Mo5 1.814(7) 2_455 ?
Mo5 Mo5 1.814(7) 4_445 ?
Mo5 Cl4 1.852(6) 3_455 ?
Mo5 Cl4 1.844(6) 4_445 ?
Mo5 Cl10 2.466(15) . ?
Mo5 Cl10 1.250(16) 4_445 ?
Mo5 Cl10 2.469(15) 3_455 ?
Mo5 Cl8 2.536(15) 4_445 ?
Mo5 Cl9 2.538(15) 3_455 ?
Mo5 Cl11 2.442(15) 4_445 ?
Mo4 Mo4 1.824(6) 2_455 ?
Mo4 Mo4 1.824(6) 4_445 ?
Mo4 Cl5 1.875(6) . ?
Mo4 Cl5 1.882(6) 2_455 ?
Mo4 Cl7 2.522(15) 4_445 ?
Mo4 Cl7 1.331(15) . ?
Mo4 Cl7 2.538(15) 2_455 ?
Mo4 Cl8 2.465(15) 2_455 ?
Mo4 Cl9 2.492(14) . ?
Mo4 Cl6 2.372(15) . ?
O1A C1A 1.371(15) . ?
O3A C4A 1.431(10) . ?
O4A C5A 1.430(11) . ?
O2A C6A 1.440(11) . ?
O2A C2A 1.450(13) . ?
O5A C6A 1.389(11) . ?
O5A C9A 1.447(11) . ?
O6A C7A 1.421(14) . ?
O9A C10A 1.403(11) . ?
O10A C11A 1.406(10) . ?
O7A C8A 1.477(11) . ?
O7A C12A 1.392(11) . ?
O8A C3A 1.436(11) 4_445 ?
O8A C12A 1.408(11) . ?
C1A H1AA 0.9886 . ?
C1A H1AB 0.9905 . ?
C1A C2A 1.525(13) . ?
C3A H3A 1.0002 . ?
C3A C4A 1.500(12) . ?
C3A C2A 1.546(12) . ?
C4A H4A 1.0000 . ?
C4A C5A 1.488(13) . ?
C5A H5A 1.0000 . ?
C5A C6A 1.552(12) . ?
C6A H6A 1.0000 . ?
C9A H9A 1.0000 . ?
C9A C10A 1.554(11) . ?
C9A C8A 1.508(13) . ?
C10A H10A 1.0000 . ?
C10A C11A 1.492(13) . ?
C11A H11A 1.0000 . ?
C11A C12A 1.528(12) . ?
C7A H7AA 0.9900 . ?
C7A H7AB 0.9900 . ?
C7A C8A 1.507(13) . ?
C8A H8A 1.0000 . ?
C12A H12A 1.0000 . ?
C2A H2A 1.0016 . ?
O2B C2B 1.443(10) . ?
O1B C3B 1.448(11) . ?
O3B C1B 1.415(10) . ?
O3B C4B 1.449(11) . ?
O4B C6B 1.492(16) . ?
O5B C5B 1.453(10) . ?
O5B C7B 1.439(9) . ?
O7B C8B 1.400(10) . ?
O8B C9B 1.411(10) . ?
O6B C7B 1.401(10) . ?
O6B C11B 1.447(11) . ?
O10B C12B 1.419(12) . ?
O9B C1B 1.414(11) 4_445 ?
O9B C10B 1.442(10) . ?
C1B H1B 1.0007 . ?
C1B C2B 1.490(13) . ?
C2B H2B 1.0000 . ?
C2B C3B 1.529(12) . ?
C3B H3B 1.0000 . ?
C3B C5B 1.498(11) . ?
C5B H5B 1.0000 . ?
C5B C4B 1.554(12) . ?
C4B H4B 1.0000 . ?
C4B C6B 1.475(13) . ?
C6B H6BA 0.9900 . ?
C6B H6BB 0.9900 . ?
C7B H7B 1.0000 . ?
C7B C8B 1.535(12) . ?
C8B H8B 1.0000 . ?
C8B C9B 1.511(13) . ?
C9B H9B 1.0000 . ?
C9B C10B 1.526(11) . ?
C10B H10B 1.0000 . ?
C10B C11B 1.513(12) . ?
C11B H11B 1.0000 . ?
C11B C12B 1.551(12) . ?
C12B H12B 0.9900 . ?
C12B H12C 0.9900 . ?
O1C C1C 1.381(17) . ?
O2C C2C 1.439(11) . ?
O2C C3C 1.435(10) . ?
O3C C4C 1.428(10) . ?
O4C C3C 1.444(10) . ?
O4C C5C 1.397(12) . ?
O8C C7C 1.425(16) . ?
O7C C8C 1.397(11) . ?
O7C C6C 1.441(13) . ?
O5C C10C 1.441(11) . ?
O6C C9C 1.426(11) . ?
O9C C8C 1.444(11) . ?
O9C C11C 1.428(11) . ?
O10C C12C 1.428(11) . ?
C1C H1CA 0.9900 . ?
C1C H1CB 0.9900 . ?
C1C C2C 1.529(13) . ?
C2C H2C 1.0004 . ?
C2C C11C 1.514(14) 4_445 ?
C3C H3C 1.0000 . ?
C3C C4C 1.535(12) . ?
C4C H4C 1.0017 . ?
C4C C12C 1.528(12) 4_445 ?
C5C H5C 1.0000 . ?
C5C C10C 1.522(13) . ?
C5C C6C 1.540(13) . ?
C10C H10C 1.0000 . ?
C10C C9C 1.490(13) . ?
C9C H9C 1.0000 . ?
C9C C8C 1.526(14) . ?
C8C H8C 1.0000 . ?
C6C H6C 1.0000 . ?
C6C C7C 1.514(13) . ?
C7C H7CA 0.9900 . ?
C7C H7CB 0.9900 . ?
C11C H11C 0.9989 . ?
C11C C12C 1.536(11) . ?
C12C H12D 0.9996 . ?
Cl4 Cl10 1.902(16) 2_455 ?
Cl4 Cl10 1.895(15) . ?
Cl4 Cl8 1.927(16) . ?
Cl4 Cl9 1.898(16) . ?
Cl5 Cl7 1.890(15) 4_445 ?
Cl5 Cl7 1.908(14) . ?
Cl5 Cl8 1.900(15) . ?
Cl5 Cl9 1.900(17) . ?
Cl5 Cl6 2.431(14) . ?
Cl5 Cl6 2.440(15) 4_445 ?
Cl10 Cl11 1.30(2) . ?
Cl7 Cl6 1.25(2) . ?
Cl8 Cl9 1.03(2) . ?

loop_
_geom_torsion_atom_site_label_1
_geom_torsion_atom_site_label_2
_geom_torsion_atom_site_label_3
_geom_torsion_atom_site_label_4
_geom_torsion
_geom_torsion_site_symmetry_1
_geom_torsion_site_symmetry_2
_geom_torsion_site_symmetry_3
_geom_torsion_site_symmetry_4
_geom_torsion_publ_flag
Mo1 Mo4 Cl5 Mo1 -70.4(2) 2_455 . . . ?
Mo1 Mo4 Cl5 Mo3 -140.9(4) 2_455 . . . ?
Mo1 Mo4 Cl5 Mo4 -104.2(2) 2_455 . . 4_445 ?
Mo1 Mo4 Cl5 Cl7 -138.6(5) 2_455 . . 4_445 ?
Mo1 Mo4 Cl5 Cl7 134.0(8) 2_455 . . . ?
Mo1 Mo4 Cl5 Cl8 -29.5(5) 2_455 . . . ?
Mo1 Mo4 Cl5 Cl9 -1.7(5) 2_455 . . . ?
Mo1 Mo4 Cl5 Cl6 110.3(5) 2_455 . . . ?
Mo1 Mo4 Cl5 Cl6 -138.5(4) 2_455 . . 4_445 ?
Mo1 Mo4 Cl7 Mo3 -179.9(8) 2_455 . . . ?
Mo1 Mo4 Cl7 Mo4 -132.8(10) 2_455 . . 4_445 ?
Mo1 Mo4 Cl7 Mo4 132.7(10) 2_455 . . 2_455 ?
Mo1 Mo4 Cl7 Cl5 -82.1(8) 2_455 . . . ?
Mo1 Mo4 Cl7 Cl5 82.5(8) 2_455 . . 2_455 ?
Mo1 Mo4 Cl7 Cl6 -1(2) 2_455 . . . ?
Mo1 Cl4 Cl10 Mo1 -49.9(3) 2_455 . . . ?
Mo1 Cl4 Cl10 Mo2 72.4(4) . . . . ?
Mo1 Cl4 Cl10 Mo2 22.5(6) 2_455 . . . ?
Mo1 Cl4 Cl10 Mo5 74.6(2) . . . 3_455 ?
Mo1 Cl4 Cl10 Mo5 0.7(7) 2_455 . . . ?
Mo1 Cl4 Cl10 Mo5 -23.5(7) 2_455 . . 2_455 ?
Mo1 Cl4 Cl10 Mo5 24.7(3) 2_455 . . 3_455 ?
Mo1 Cl4 Cl10 Mo5 26.4(5) . . . 2_455 ?
Mo1 Cl4 Cl10 Mo5 50.6(4) . . . . ?
Mo1 Cl4 Cl10 Cl4 -46.2(11) 2_455 . . 4_445 ?
Mo1 Cl4 Cl10 Cl4 3.7(8) . . . 4_445 ?
Mo1 Cl4 Cl10 Cl11 -119.8(11) . . . . ?
Mo1 Cl4 Cl10 Cl11 -169.7(9) 2_455 . . . ?
Mo1 Cl4 Cl9 Mo1 -73.3(4) . . . 2_455 ?
Mo1 Cl4 Cl9 Mo1 73.3(4) 2_455 . . . ?
Mo1 Cl4 Cl9 Mo5 -73.6(2) . . . 3_455 ?
Mo1 Cl4 Cl9 Mo5 -0.3(4) 2_455 . . 3_455 ?
Mo1 Cl4 Cl9 Mo4 -50.4(4) . . . . ?
Mo1 Cl4 Cl9 Mo4 61.3(4) 2_455 . . 4_445 ?
Mo1 Cl4 Cl9 Mo4 22.9(2) 2_455 . . . ?
Mo1 Cl4 Cl9 Mo4 -12.06(18) . . . 4_445 ?
Mo1 Cl4 Cl9 Cl5 68.5(9) 2_455 . . . ?
Mo1 Cl4 Cl9 Cl5 -4.9(8) . . . . ?
Mo1 Cl4 Cl9 Cl8 45.2(10) . . . . ?
Mo1 Cl4 Cl9 Cl8 118.5(12) 2_455 . . . ?
Mo1 Cl10 Cl11 Mo5 -2.2(16) . . . 2_455 ?
Mo1 Cl7 Cl6 Mo4 -0.6(10) 2_455 . . . ?
Mo1 Cl7 Cl6 Cl5 70.0(8) 2_455 . . 2_455 ?
Mo1 Cl7 Cl6 Cl5 -68.4(7) 2_455 . . . ?
Mo1 Cl8 Cl9 Mo1 -1.8(19) 2_455 . . . ?
Mo1 Cl8 Cl9 Mo1 1.8(19) . . . 2_455 ?
Mo1 Cl8 Cl9 Mo5 -31.3(14) . . . 3_455 ?
Mo1 Cl8 Cl9 Mo5 -33.1(7) 2_455 . . 3_455 ?
Mo1 Cl8 Cl9 Mo4 31.4(6) . . . 4_445 ?
Mo1 Cl8 Cl9 Mo4 32.0(14) . . . . ?
Mo1 Cl8 Cl9 Mo4 29.6(14) 2_455 . . 4_445 ?
Mo1 Cl8 Cl9 Mo4 30.2(6) 2_455 . . . ?
Mo1 Cl8 Cl9 Cl4 -73.4(10) 2_455 . . . ?
Mo1 Cl8 Cl9 Cl4 -71.6(10) . . . . ?
Mo1 Cl8 Cl9 Cl5 73.8(10) . . . . ?
Mo1 Cl8 Cl9 Cl5 72.0(10) 2_455 . . . ?
Mo3 Mo4 Cl5 Mo1 70.4(2) . . . . ?
Mo3 Mo4 Cl5 Mo1 140.9(4) . . . 2_455 ?
Mo3 Mo4 Cl5 Mo4 36.6(3) . . . 4_445 ?
Mo3 Mo4 Cl5 Cl7 -85.2(8) . . . . ?
Mo3 Mo4 Cl5 Cl7 2.3(5) . . . 4_445 ?
Mo3 Mo4 Cl5 Cl8 111.4(5) . . . . ?
Mo3 Mo4 Cl5 Cl9 139.2(5) . . . . ?
Mo3 Mo4 Cl5 Cl6 2.3(5) . . . 4_445 ?
Mo3 Mo4 Cl5 Cl6 -108.8(5) . . . . ?
Mo3 Mo4 Cl7 Mo1 179.9(8) . . . 2_455 ?
Mo3 Mo4 Cl7 Mo4 47.1(2) . . . 4_445 ?
Mo3 Mo4 Cl7 Mo4 -47.4(2) . . . 2_455 ?
Mo3 Mo4 Cl7 Cl5 97.9(3) . . . . ?
Mo3 Mo4 Cl7 Cl5 -97.6(3) . . . 2_455 ?
Mo3 Mo4 Cl7 Cl6 178.5(17) . . . . ?
Mo2 Cl4 Cl10 Mo1 -72.4(4) . . . . ?
Mo2 Cl4 Cl10 Mo5 -46.0(4) . . . 2_455 ?
Mo2 Cl4 Cl10 Mo5 -21.8(2) . . . . ?
Mo2 Cl4 Cl10 Mo5 2.2(4) . . . 3_455 ?
Mo2 Cl4 Cl10 Cl4 -68.8(9) . . . 4_445 ?
Mo2 Cl4 Cl10 Cl11 167.8(14) . . . . ?
Mo2 Cl4 Cl9 Mo1 -23.8(5) . . . 2_455 ?
Mo2 Cl4 Cl9 Mo1 49.5(3) . . . . ?
Mo2 Cl4 Cl9 Mo5 -24.0(2) . . . 3_455 ?
Mo2 Cl4 Cl9 Mo4 -0.9(6) . . . . ?
Mo2 Cl4 Cl9 Mo4 37.5(4) . . . 4_445 ?
Mo2 Cl4 Cl9 Cl5 44.7(11) . . . . ?
Mo2 Cl4 Cl9 Cl8 94.7(10) . . . . ?
Mo2 Cl10 Cl11 Mo5 167(8) . . . 2_455 ?
Mo5 Mo1 Cl8 Mo1 68.6(3) 2_455 . . 2_455 ?
Mo5 Mo1 Cl8 Mo4 136.3(3) 2_455 . . 4_445 ?
Mo5 Mo1 Cl8 Mo4 98.5(2) 2_455 . . . ?
Mo5 Mo1 Cl8 Cl4 0.8(5) 2_455 . . . ?
Mo5 Mo1 Cl8 Cl5 136.1(4) 2_455 . . . ?
Mo5 Mo1 Cl8 Cl9 67.3(15) 2_455 . . . ?
Mo5 Mo2 Mo5 Mo1 -70.6(4) 4_445 . . 4_445 ?
Mo5 Mo2 Mo5 Mo1 0.5(3) 3_455 . . 4_445 ?
Mo5 Mo2 Mo5 Mo1 71.6(4) 2_455 . . 4_445 ?
Mo5 Mo2 Mo5 Mo5 142.2(4) 2_455 . . 4_445 ?
Mo5 Mo2 Mo5 Mo5 -142.2(4) 4_445 . . 2_455 ?
Mo5 Mo2 Mo5 Mo5 71.13(19) 3_455 . . 4_445 ?
Mo5 Mo2 Mo5 Mo5 -71.12(19) 3_455 . . 2_455 ?
Mo5 Mo2 Mo5 Cl4 -36.1(4) 2_455 . . 4_445 ?
Mo5 Mo2 Mo5 Cl4 178.10(18) 2_455 . . 3_455 ?
Mo5 Mo2 Mo5 Cl4 35.9(4) 4_445 . . 3_455 ?
Mo5 Mo2 Mo5 Cl4 -178.34(19) 4_445 . . 4_445 ?
Mo5 Mo2 Mo5 Cl4 -107.2(2) 3_455 . . 4_445 ?
Mo5 Mo2 Mo5 Cl4 107.0(2) 3_455 . . 3_455 ?
Mo5 Mo2 Mo5 Cl10 178.8(5) 4_445 . . . ?
Mo5 Mo2 Mo5 Cl10 -39.0(5) 2_455 . . . ?
Mo5 Mo2 Mo5 Cl10 110.0(5) 3_455 . . 3_455 ?
Mo5 Mo2 Mo5 Cl10 108.8(8) 4_445 . . 4_445 ?
Mo5 Mo2 Mo5 Cl10 -110.1(5) 3_455 . . . ?
Mo5 Mo2 Mo5 Cl10 -109.0(8) 2_455 . . 4_445 ?
Mo5 Mo2 Mo5 Cl10 -178.8(5) 2_455 . . 3_455 ?
Mo5 Mo2 Mo5 Cl10 179.9(8) 3_455 . . 4_445 ?
Mo5 Mo2 Mo5 Cl10 38.9(5) 4_445 . . 3_455 ?
Mo5 Mo2 Mo5 Cl8 7.4(6) 2_455 . . 4_445 ?
Mo5 Mo2 Mo5 Cl8 -63.7(5) 3_455 . . 4_445 ?
Mo5 Mo2 Mo5 Cl8 -134.9(5) 4_445 . . 4_445 ?
Mo5 Mo2 Mo5 Cl9 -6.6(6) 4_445 . . 3_455 ?
Mo5 Mo2 Mo5 Cl9 64.5(5) 3_455 . . 3_455 ?
Mo5 Mo2 Mo5 Cl9 135.6(5) 2_455 . . 3_455 ?
Mo5 Mo2 Mo5 Cl11 -107.8(5) 2_455 . . 4_445 ?
Mo5 Mo2 Mo5 Cl11 110.0(5) 4_445 . . 4_445 ?
Mo5 Mo2 Mo5 Cl11 -178.9(4) 3_455 . . 4_445 ?
Mo5 Mo2 Cl10 Mo1 -71.1(3) . . . . ?
Mo5 Mo2 Cl10 Mo1 0.3(4) 2_455 . . . ?
Mo5 Mo2 Cl10 Mo1 71.5(3) 3_455 . . . ?
Mo5 Mo2 Cl10 Mo5 -71.4(6) . . . 2_455 ?
Mo5 Mo2 Cl10 Mo5 71.4(6) 2_455 . . . ?
Mo5 Mo2 Cl10 Mo5 -71.2(6) 2_455 . . 3_455 ?
Mo5 Mo2 Cl10 Mo5 142.5(4) 3_455 . . . ?
Mo5 Mo2 Cl10 Mo5 71.2(6) 3_455 . . 2_455 ?
Mo5 Mo2 Cl10 Mo5 -142.5(4) . . . 3_455 ?
Mo5 Mo2 Cl10 Cl4 -68.2(6) 2_455 . . . ?
Mo5 Mo2 Cl10 Cl4 -139.5(5) . . . . ?
Mo5 Mo2 Cl10 Cl4 139.8(4) 3_455 . . 4_445 ?
Mo5 Mo2 Cl10 Cl4 -2.8(5) . . . 4_445 ?
Mo5 Mo2 Cl10 Cl4 3.0(5) 3_455 . . . ?
Mo5 Mo2 Cl10 Cl4 68.6(6) 2_455 . . 4_445 ?
Mo5 Mo2 Cl10 Cl11 -98(6) 3_455 . . . ?
Mo5 Mo2 Cl10 Cl11 119(6) . . . . ?
Mo5 Mo2 Cl10 Cl11 -170(6) 2_455 . . . ?
Mo5 Cl4 Cl10 Mo1 -26.4(5) 2_455 . . . ?
Mo5 Cl4 Cl10 Mo1 -74.6(2) 3_455 . . . ?
Mo5 Cl4 Cl10 Mo2 46.0(4) 2_455 . . . ?
Mo5 Cl4 Cl10 Mo2 -2.2(4) 3_455 . . . ?
Mo5 Cl4 Cl10 Mo5 -24.0(5) 3_455 . . . ?
Mo5 Cl4 Cl10 Mo5 24.2(3) 2_455 . . . ?
Mo5 Cl4 Cl10 Mo5 -48.2(6) 3_455 . . 2_455 ?
Mo5 Cl4 Cl10 Mo5 48.2(6) 2_455 . . 3_455 ?
Mo5 Cl4 Cl10 Cl4 -71.0(10) 3_455 . . 4_445 ?
Mo5 Cl4 Cl10 Cl4 -22.8(6) 2_455 . . 4_445 ?
Mo5 Cl4 Cl10 Cl11 165.6(11) 3_455 . . . ?
Mo5 Cl4 Cl10 Cl11 -146.2(15) 2_455 . . . ?
Mo5 Cl4 Cl9 Mo1 -56.8(5) 2_455 . . 2_455 ?
Mo5 Cl4 Cl9 Mo1 73.6(2) 3_455 . . . ?
Mo5 Cl4 Cl9 Mo1 0.3(4) 3_455 . . 2_455 ?
Mo5 Cl4 Cl9 Mo1 16.5(3) 2_455 . . . ?
Mo5 Cl4 Cl9 Mo5 -57.1(3) 2_455 . . 3_455 ?
Mo5 Cl4 Cl9 Mo4 23.2(5) 3_455 . . . ?
Mo5 Cl4 Cl9 Mo4 4.4(4) 2_455 . . 4_445 ?
Mo5 Cl4 Cl9 Mo4 61.5(3) 3_455 . . 4_445 ?
Mo5 Cl4 Cl9 Mo4 -33.9(6) 2_455 . . . ?
Mo5 Cl4 Cl9 Cl5 68.7(10) 3_455 . . . ?
Mo5 Cl4 Cl9 Cl5 11.6(11) 2_455 . . . ?
Mo5 Cl4 Cl9 Cl8 118.8(11) 3_455 . . . ?
Mo5 Cl4 Cl9 Cl8 61.6(11) 2_455 . . . ?
Mo5 Cl10 Cl11 Mo5 -94(4) . . . 2_455 ?
Mo5 Cl10 Cl11 Mo5 87(3) 3_455 . . 2_455 ?
Mo5 Cl8 Cl9 Mo1 32.1(6) 2_455 . . . ?
Mo5 Cl8 Cl9 Mo1 33.9(14) 2_455 . . 2_455 ?
Mo5 Cl8 Cl9 Mo5 0.8(9) 2_455 . . 3_455 ?
Mo5 Cl8 Cl9 Mo4 63.5(5) 2_455 . . 4_445 ?
Mo5 Cl8 Cl9 Mo4 64.1(8) 2_455 . . . ?
Mo5 Cl8 Cl9 Cl4 -39.5(5) 2_455 . . . ?
Mo5 Cl8 Cl9 Cl5 106.0(6) 2_455 . . . ?
Mo4 Mo1 Cl8 Mo1 -67.7(3) 4_445 . . 2_455 ?
Mo4 Mo1 Cl8 Mo5 -136.3(3) 4_445 . . 2_455 ?
Mo4 Mo1 Cl8 Mo4 -37.8(2) 4_445 . . . ?
Mo4 Mo1 Cl8 Cl4 -135.6(4) 4_445 . . . ?
Mo4 Mo1 Cl8 Cl5 -0.2(5) 4_445 . . . ?
Mo4 Mo1 Cl8 Cl9 -69.0(16) 4_445 . . . ?
Mo4 Mo3 Mo4 Mo1 -68.1(4) 2_455 . . 2_455 ?
Mo4 Mo3 Mo4 Mo1 -0.8(4) 3_455 . . 2_455 ?
Mo4 Mo3 Mo4 Mo1 66.6(4) 4_445 . . 2_455 ?
Mo4 Mo3 Mo4 Mo4 -134.7(3) 2_455 . . 4_445 ?
Mo4 Mo3 Mo4 Mo4 134.7(3) 4_445 . . 2_455 ?
Mo4 Mo3 Mo4 Mo4 67.34(17) 3_455 . . 2_455 ?
Mo4 Mo3 Mo4 Mo4 -67.35(17) 3_455 . . 4_445 ?
Mo4 Mo3 Mo4 Cl5 42.8(4) 2_455 . . 2_455 ?
Mo4 Mo3 Mo4 Cl5 -43.0(4) 4_445 . . . ?
Mo4 Mo3 Mo4 Cl5 110.1(2) 3_455 . . 2_455 ?
Mo4 Mo3 Mo4 Cl5 -177.7(2) 2_455 . . . ?
Mo4 Mo3 Mo4 Cl5 -110.4(2) 3_455 . . . ?
Mo4 Mo3 Mo4 Cl5 177.46(19) 4_445 . . 2_455 ?
Mo4 Mo3 Mo4 Cl7 -40.8(5) 4_445 . . 4_445 ?
Mo4 Mo3 Mo4 Cl7 40.4(5) 2_455 . . 2_455 ?
Mo4 Mo3 Mo4 Cl7 -175.4(5) 2_455 . . 4_445 ?
Mo4 Mo3 Mo4 Cl7 -113.3(7) 4_445 . . . ?
Mo4 Mo3 Mo4 Cl7 175.1(5) 4_445 . . 2_455 ?
Mo4 Mo3 Mo4 Cl7 179.3(6) 3_455 . . . ?
Mo4 Mo3 Mo4 Cl7 112.0(7) 2_455 . . . ?
Mo4 Mo3 Mo4 Cl7 -108.1(4) 3_455 . . 4_445 ?
Mo4 Mo3 Mo4 Cl7 107.7(5) 3_455 . . 2_455 ?
Mo4 Mo3 Mo4 Cl8 70.6(6) 3_455 . . 2_455 ?
Mo4 Mo3 Mo4 Cl8 3.3(7) 2_455 . . 2_455 ?
Mo4 Mo3 Mo4 Cl8 138.0(5) 4_445 . . 2_455 ?
Mo4 Mo3 Mo4 Cl9 -137.5(5) 2_455 . . . ?
Mo4 Mo3 Mo4 Cl9 -2.8(7) 4_445 . . . ?
Mo4 Mo3 Mo4 Cl9 -70.1(6) 3_455 . . . ?
Mo4 Mo3 Mo4 Cl6 112.6(5) 2_455 . . . ?
Mo4 Mo3 Mo4 Cl6 179.9(4) 3_455 . . . ?
Mo4 Mo3 Mo4 Cl6 -112.7(5) 4_445 . . . ?
Mo4 Mo4 Cl5 Mo1 137.7(5) 2_455 . . 2_455 ?
Mo4 Mo4 Cl5 Mo1 67.2(4) 2_455 . . . ?
Mo4 Mo4 Cl5 Mo1 33.81(15) 4_445 . . . ?
Mo4 Mo4 Cl5 Mo1 104.2(2) 4_445 . . 2_455 ?
Mo4 Mo4 Cl5 Mo3 -36.6(3) 4_445 . . . ?
Mo4 Mo4 Cl5 Mo3 -3.2(3) 2_455 . . . ?
Mo4 Mo4 Cl5 Mo4 33.4(4) 2_455 . . 4_445 ?
Mo4 Mo4 Cl5 Cl7 -34.4(5) 4_445 . . 4_445 ?
Mo4 Mo4 Cl5 Cl7 -1.0(6) 2_455 . . 4_445 ?
Mo4 Mo4 Cl5 Cl7 -121.8(7) 4_445 . . . ?
Mo4 Mo4 Cl5 Cl7 -88.4(8) 2_455 . . . ?
Mo4 Mo4 Cl5 Cl8 74.8(5) 4_445 . . . ?
Mo4 Mo4 Cl5 Cl8 108.2(6) 2_455 . . . ?
Mo4 Mo4 Cl5 Cl9 136.0(6) 2_455 . . . ?
Mo4 Mo4 Cl5 Cl9 102.6(5) 4_445 . . . ?
Mo4 Mo4 Cl5 Cl6 -34.3(4) 4_445 . . 4_445 ?
Mo4 Mo4 Cl5 Cl6 -145.4(4) 4_445 . . . ?
Mo4 Mo4 Cl5 Cl6 -112.0(6) 2_455 . . . ?
Mo4 Mo4 Cl5 Cl6 -0.9(6) 2_455 . . 4_445 ?
Mo4 Mo4 Cl7 Mo1 132.8(10) 4_445 . . 2_455 ?
Mo4 Mo4 Cl7 Mo1 -132.7(10) 2_455 . . 2_455 ?
Mo4 Mo4 Cl7 Mo3 47.4(2) 2_455 . . . ?
Mo4 Mo4 Cl7 Mo3 -47.1(2) 4_445 . . . ?
Mo4 Mo4 Cl7 Mo4 94.5(3) 2_455 . . 4_445 ?
Mo4 Mo4 Cl7 Mo4 -94.5(3) 4_445 . . 2_455 ?
Mo4 Mo4 Cl7 Cl5 50.8(5) 4_445 . . . ?
Mo4 Mo4 Cl7 Cl5 -50.2(5) 2_455 . . 2_455 ?
Mo4 Mo4 Cl7 Cl5 145.2(3) 2_455 . . . ?
Mo4 Mo4 Cl7 Cl5 -144.7(3) 4_445 . . 2_455 ?
Mo4 Mo4 Cl7 Cl6 131.4(16) 4_445 . . . ?
Mo4 Mo4 Cl7 Cl6 -134.1(16) 2_455 . . . ?
Mo4 Cl7 Cl6 Mo4 -70(2) 2_455 . . . ?
Mo4 Cl7 Cl6 Mo4 69(2) 4_445 . . . ?
Mo4 Cl7 Cl6 Cl5 0.2(15) 2_455 . . 2_455 ?
Mo4 Cl7 Cl6 Cl5 -138(2) 2_455 . . . ?
Mo4 Cl7 Cl6 Cl5 70.6(16) . . . 2_455 ?
Mo4 Cl7 Cl6 Cl5 -67.8(15) . . . . ?
Mo4 Cl7 Cl6 Cl5 0.7(15) 4_445 . . . ?
Mo4 Cl7 Cl6 Cl5 139(2) 4_445 . . 2_455 ?
Mo4 Cl8 Cl9 Mo1 -31.4(6) 4_445 . . . ?
Mo4 Cl8 Cl9 Mo1 -29.6(14) 4_445 . . 2_455 ?
Mo4 Cl8 Cl9 Mo1 -30.2(6) . . . 2_455 ?
Mo4 Cl8 Cl9 Mo1 -32.0(14) . . . . ?
Mo4 Cl8 Cl9 Mo5 -63.3(5) . . . 3_455 ?
Mo4 Cl8 Cl9 Mo5 -62.6(9) 4_445 . . 3_455 ?
Mo4 Cl8 Cl9 Mo4 -0.6(9) . . . 4_445 ?
Mo4 Cl8 Cl9 Mo4 0.6(9) 4_445 . . . ?
Mo4 Cl8 Cl9 Cl4 -103.6(6) . . . . ?
Mo4 Cl8 Cl9 Cl4 -103.0(6) 4_445 . . . ?
Mo4 Cl8 Cl9 Cl5 42.5(5) 4_445 . . . ?
Mo4 Cl8 Cl9 Cl5 41.8(5) . . . . ?
O1A C1A C2A O2A -57.1(10) . . . . ?
O1A C1A C2A C3A 60.0(12) . . . . ?
O3A C4A C5A O4A 62.0(10) . . . . ?
O3A C4A C5A C6A -175.1(7) . . . . ?
O4A C5A C6A O2A -178.5(8) . . . . ?
O4A C5A C6A O5A 61.8(9) . . . . ?
O5A C9A C10A O9A -59.9(9) . . . . ?
O5A C9A C10A C11A 176.1(7) . . . . ?
O5A C9A C8A O7A -177.4(7) . . . . ?
O5A C9A C8A C7A 65.4(11) . . . . ?
O6A C7A C8A O7A -61.0(11) . . . . ?
O6A C7A C8A C9A 57.1(12) . . . . ?
O9A C10A C11A O10A 61.6(10) . . . . ?
O9A C10A C11A C12A -172.4(7) . . . . ?
O10A C11A C12A O7A -179.5(7) . . . . ?
O10A C11A C12A O8A 57.7(9) . . . . ?
O8A C3A C4A O3A -60.3(9) 2_455 . . . ?
O8A C3A C4A C5A -179.5(7) 2_455 . . . ?
O8A C3A C2A O2A 179.1(6) 2_455 . . . ?
O8A C3A C2A C1A 63.4(11) 2_455 . . . ?
C3A O8A C12A O7A 107.3(8) 4_445 . . . ?
C3A O8A C12A C11A -129.6(7) 4_445 . . . ?
C3A C4A C5A O4A 179.5(7) . . . . ?
C3A C4A C5A C6A -57.7(10) . . . . ?
C4A C3A C2A O2A -62.5(9) . . . . ?
C4A C3A C2A C1A -178.2(9) . . . . ?
C4A C5A C6A O2A 54.9(10) . . . . ?
C4A C5A C6A O5A -64.8(9) . . . . ?
C6A O2A C2A C1A -176.4(8) . . . . ?
C6A O2A C2A C3A 61.9(9) . . . . ?
C6A O5A C9A C10A 129.3(8) . . . . ?
C6A O5A C9A C8A -111.0(8) . . . . ?
C9A O5A C6A O2A 107.0(8) . . . . ?
C9A O5A C6A C5A -134.5(8) . . . . ?
C9A C10A C11A O10A -177.4(7) . . . . ?
C9A C10A C11A C12A -51.4(10) . . . . ?
C10A C9A C8A O7A -59.7(10) . . . . ?
C10A C9A C8A C7A -177.0(8) . . . . ?
C10A C11A C12A O7A 54.1(10) . . . . ?
C10A C11A C12A O8A -68.7(9) . . . . ?
C8A O7A C12A O8A 61.1(9) . . . . ?
C8A O7A C12A C11A -59.7(10) . . . . ?
C8A C9A C10A O9A -179.6(8) . . . . ?
C8A C9A C10A C11A 56.4(10) . . . . ?
C12A O7A C8A C9A 62.9(9) . . . . ?
C12A O7A C8A C7A -173.7(8) . . . . ?
C2A O2A C6A O5A 59.0(10) . . . . ?
C2A O2A C6A C5A -57.8(10) . . . . ?
C2A C3A C4A O3A -179.3(8) . . . . ?
C2A C3A C4A C5A 61.5(10) . . . . ?
O2B C2B C3B O1B 60.2(10) . . . . ?
O2B C2B C3B C5B -178.7(7) . . . . ?
O1B C3B C5B O5B -64.9(10) . . . . ?
O1B C3B C5B C4B 178.2(8) . . . . ?
O3B C1B C2B O2B 176.7(7) . . . . ?
O3B C1B C2B C3B 53.1(10) . . . . ?
O3B C4B C6B O4B -61.2(10) . . . . ?
O5B C5B C4B O3B -176.9(6) . . . . ?
O5B C5B C4B C6B 64.4(10) . . . . ?
O5B C7B C8B O7B 55.3(9) . . . . ?
O5B C7B C8B C9B -67.4(8) . . . . ?
O7B C8B C9B O8B 59.7(9) . . . . ?
O7B C8B C9B C10B -178.3(7) . . . . ?
O8B C9B C10B O9B -60.4(9) . . . . ?
O8B C9B C10B C11B 179.1(7) . . . . ?
O6B C7B C8B O7B 177.3(6) . . . . ?
O6B C7B C8B C9B 54.6(9) . . . . ?
O6B C11B C12B O10B -61.7(9) . . . . ?
O9B C1B C2B O2B 54.9(9) 2_455 . . . ?
O9B C1B C2B C3B -68.7(9) 2_455 . . . ?
O9B C10B C11B O6B -178.3(6) . . . . ?
O9B C10B C11B C12B 64.7(10) . . . . ?
C1B O3B C4B C5B 62.4(9) . . . . ?
C1B O3B C4B C6B -174.4(8) . . . . ?
C1B O9B C10B C9B 132.1(7) 4_445 . . . ?
C1B O9B C10B C11B -109.1(8) 4_445 . . . ?
C1B C2B C3B O1B -174.9(7) . . . . ?
C1B C2B C3B C5B -53.8(10) . . . . ?
C2B C3B C5B O5B 174.5(7) . . . . ?
C2B C3B C5B C4B 57.7(10) . . . . ?
C3B C5B C4B O3B -61.2(9) . . . . ?
C3B C5B C4B C6B -179.9(9) . . . . ?
C5B O5B C7B O6B 107.5(7) . . . . ?
C5B O5B C7B C8B -130.5(7) . . . . ?
C5B C4B C6B O4B 56.9(11) . . . . ?
C4B O3B C1B O9B 61.0(9) . . . 2_455 ?
C4B O3B C1B C2B -59.3(10) . . . . ?
C7B O5B C5B C3B 130.3(7) . . . . ?
C7B O5B C5B C4B -112.2(8) . . . . ?
C7B O6B C11B C10B 60.5(9) . . . . ?
C7B O6B C11B C12B -175.2(7) . . . . ?
C7B C8B C9B O8B -177.5(7) . . . . ?
C7B C8B C9B C10B -55.4(9) . . . . ?
C8B C9B C10B O9B 179.2(6) . . . . ?
C8B C9B C10B C11B 58.7(9) . . . . ?
C9B C10B C11B O6B -60.0(9) . . . . ?
C9B C10B C11B C12B -177.0(7) . . . . ?
C10B C11B C12B O10B 58.7(11) . . . . ?
C11B O6B C7B O5B 62.0(9) . . . . ?
C11B O6B C7B C8B -57.1(9) . . . . ?
O1C C1C C2C O2C -74.7(12) . . . . ?
O1C C1C C2C C11C 43.8(13) . . . 4_445 ?
O2C C3C C4C O3C 174.3(6) . . . . ?
O2C C3C C4C C12C 53.4(9) . . . 4_445 ?
O4C C3C C4C O3C 53.8(9) . . . . ?
O4C C3C C4C C12C -67.0(9) . . . 4_445 ?
O4C C5C C10C O5C -63.6(10) . . . . ?
O4C C5C C10C C9C 177.2(8) . . . . ?
O4C C5C C6C O7C -178.8(7) . . . . ?
O4C C5C C6C C7C 62.7(12) . . . . ?
O7C C6C C7C O8C -67.4(11) . . . . ?
O5C C10C C9C O6C 63.8(10) . . . . ?
O5C C10C C9C C8C -172.9(7) . . . . ?
O6C C9C C8C O7C 178.4(8) . . . . ?
O6C C9C C8C O9C 56.5(10) . . . . ?
O9C C11C C12C O10C -65.9(10) . . . . ?
O9C C11C C12C C4C 175.6(8) . . . 2_455 ?
C2C O2C C3C O4C 62.8(9) . . . . ?
C2C O2C C3C C4C -57.4(9) . . . . ?
C2C C11C C12C O10C 177.3(7) 2_455 . . . ?
C2C C11C C12C C4C 58.8(10) 2_455 . . 2_455 ?
C3C O2C C2C C1C -177.2(8) . . . . ?
C3C O2C C2C C11C 61.8(10) . . . 4_445 ?
C3C O4C C5C C10C 125.8(8) . . . . ?
C3C O4C C5C C6C -114.6(9) . . . . ?
C5C O4C C3C O2C 110.7(8) . . . . ?
C5C O4C C3C C4C -128.4(8) . . . . ?
C5C C10C C9C O6C -177.4(8) . . . . ?
C5C C10C C9C C8C -54.1(10) . . . . ?
C5C C6C C7C O8C 52.3(13) . . . . ?
C10C C5C C6C O7C -58.4(11) . . . . ?
C10C C5C C6C C7C -176.9(9) . . . . ?
C10C C9C C8C O7C 54.4(11) . . . . ?
C10C C9C C8C O9C -67.6(9) . . . . ?
C8C O7C C6C C5C 61.2(11) . . . . ?
C8C O7C C6C C7C -178.4(8) . . . . ?
C8C O9C C11C C2C -113.5(9) . . . 2_455 ?
C8C O9C C11C C12C 129.7(8) . . . . ?
C6C O7C C8C O9C 61.1(11) . . . . ?
C6C O7C C8C C9C -58.2(11) . . . . ?
C6C C5C C10C O5C 175.3(8) . . . . ?
C6C C5C C10C C9C 56.1(11) . . . . ?
C11C O9C C8C O7C 109.5(8) . . . . ?
C11C O9C C8C C9C -128.9(8) . . . . ?
Cl1 Mo1 Cl8 Mo1 179.4(4) . . . 2_455 ?
Cl1 Mo1 Cl8 Mo5 110.8(3) . . . 2_455 ?
Cl1 Mo1 Cl8 Mo4 -150.7(3) . . . . ?
Cl1 Mo1 Cl8 Mo4 -112.9(3) . . . 4_445 ?
Cl1 Mo1 Cl8 Cl4 111.6(5) . . . . ?
Cl1 Mo1 Cl8 Cl5 -113.1(5) . . . . ?
Cl1 Mo1 Cl8 Cl9 178.1(17) . . . . ?
Cl4 Mo1 Cl8 Mo1 106.7(4) 4_445 . . 2_455 ?
Cl4 Mo1 Cl8 Mo1 67.8(3) . . . 2_455 ?
Cl4 Mo1 Cl8 Mo5 38.1(4) 4_445 . . 2_455 ?
Cl4 Mo1 Cl8 Mo5 -0.8(5) . . . 2_455 ?
Cl4 Mo1 Cl8 Mo4 97.7(4) . . . . ?
Cl4 Mo1 Cl8 Mo4 136.6(4) 4_445 . . . ?
Cl4 Mo1 Cl8 Mo4 174.5(5) 4_445 . . 4_445 ?
Cl4 Mo1 Cl8 Mo4 135.6(4) . . . 4_445 ?
Cl4 Mo1 Cl8 Cl4 38.9(7) 4_445 . . . ?
Cl4 Mo1 Cl8 Cl5 174.25(18) 4_445 . . . ?
Cl4 Mo1 Cl8 Cl5 135.4(7) . . . . ?
Cl4 Mo1 Cl8 Cl9 105.4(15) 4_445 . . . ?
Cl4 Mo1 Cl8 Cl9 66.5(15) . . . . ?
Cl4 Mo2 Mo5 Mo1 -68.7(5) 2_455 . . 4_445 ?
Cl4 Mo2 Mo5 Mo1 -106.5(5) 3_455 . . 4_445 ?
Cl4 Mo2 Mo5 Mo1 70.0(5) . . . 4_445 ?
Cl4 Mo2 Mo5 Mo1 107.7(5) 4_445 . . 4_445 ?
Cl4 Mo2 Mo5 Mo5 -35.9(4) 3_455 . . 4_445 ?
Cl4 Mo2 Mo5 Mo5 -1.62(19) . . . 2_455 ?
Cl4 Mo2 Mo5 Mo5 -178.10(18) 3_455 . . 2_455 ?
Cl4 Mo2 Mo5 Mo5 140.6(4) . . . 4_445 ?
Cl4 Mo2 Mo5 Mo5 36.1(4) 4_445 . . 2_455 ?
Cl4 Mo2 Mo5 Mo5 1.87(19) 2_455 . . 4_445 ?
Cl4 Mo2 Mo5 Mo5 178.34(19) 4_445 . . 4_445 ?
Cl4 Mo2 Mo5 Mo5 -140.4(4) 2_455 . . 2_455 ?
Cl4 Mo2 Mo5 Cl4 -37.7(4) . . . 4_445 ?
Cl4 Mo2 Mo5 Cl4 176.5(3) . . . 3_455 ?
Cl4 Mo2 Mo5 Cl4 145.8(4) 3_455 . . 4_445 ?
Cl4 Mo2 Mo5 Cl4 37.7(4) 2_455 . . 3_455 ?
Cl4 Mo2 Mo5 Cl4 -145.8(4) 4_445 . . 3_455 ?
Cl4 Mo2 Mo5 Cl4 -176.5(3) 2_455 . . 4_445 ?
Cl4 Mo2 Mo5 Cl10 3.1(5) 3_455 . . 3_455 ?
Cl4 Mo2 Mo5 Cl10 -142.8(5) 4_445 . . 3_455 ?
Cl4 Mo2 Mo5 Cl10 -2.9(5) 4_445 . . . ?
Cl4 Mo2 Mo5 Cl10 -72.9(8) 4_445 . . 4_445 ?
Cl4 Mo2 Mo5 Cl10 40.8(5) 2_455 . . 3_455 ?
Cl4 Mo2 Mo5 Cl10 -110.6(8) . . . 4_445 ?
Cl4 Mo2 Mo5 Cl10 72.9(7) 3_455 . . 4_445 ?
Cl4 Mo2 Mo5 Cl10 142.9(5) 3_455 . . . ?
Cl4 Mo2 Mo5 Cl10 -40.6(5) . . . . ?
Cl4 Mo2 Mo5 Cl10 179.5(6) . . . 3_455 ?
Cl4 Mo2 Mo5 Cl10 -179.3(5) 2_455 . . . ?
Cl4 Mo2 Mo5 Cl10 110.6(8) 2_455 . . 4_445 ?
Cl4 Mo2 Mo5 Cl8 -170.7(7) 3_455 . . 4_445 ?
Cl4 Mo2 Mo5 Cl8 -133.0(5) 2_455 . . 4_445 ?
Cl4 Mo2 Mo5 Cl8 43.5(5) 4_445 . . 4_445 ?
Cl4 Mo2 Mo5 Cl8 5.8(7) . . . 4_445 ?
Cl4 Mo2 Mo5 Cl9 134.0(5) . . . 3_455 ?
Cl4 Mo2 Mo5 Cl9 -42.5(5) 3_455 . . 3_455 ?
Cl4 Mo2 Mo5 Cl9 -4.7(7) 2_455 . . 3_455 ?
Cl4 Mo2 Mo5 Cl9 171.7(7) 4_445 . . 3_455 ?
Cl4 Mo2 Mo5 Cl11 -109.4(5) . . . 4_445 ?
Cl4 Mo2 Mo5 Cl11 111.9(5) 2_455 . . 4_445 ?
Cl4 Mo2 Mo5 Cl11 74.2(4) 3_455 . . 4_445 ?
Cl4 Mo2 Mo5 Cl11 -71.7(4) 4_445 . . 4_445 ?
Cl4 Mo2 Cl10 Mo1 108.3(4) 2_455 . . . ?
Cl4 Mo2 Cl10 Mo1 -108.1(4) 3_455 . . . ?
Cl4 Mo2 Cl10 Mo1 68.5(4) . . . . ?
Cl4 Mo2 Cl10 Mo1 -68.3(4) 4_445 . . . ?
Cl4 Mo2 Cl10 Mo5 -108.3(6) 3_455 . . 2_455 ?
Cl4 Mo2 Cl10 Mo5 139.5(5) . . . . ?
Cl4 Mo2 Cl10 Mo5 -37.0(5) 3_455 . . . ?
Cl4 Mo2 Cl10 Mo5 -68.6(6) 4_445 . . 2_455 ?
Cl4 Mo2 Cl10 Mo5 2.8(5) 4_445 . . . ?
Cl4 Mo2 Cl10 Mo5 -179.5(6) 3_455 . . 3_455 ?
Cl4 Mo2 Cl10 Mo5 36.8(4) 2_455 . . 3_455 ?
Cl4 Mo2 Cl10 Mo5 -139.8(4) 4_445 . . 3_455 ?
Cl4 Mo2 Cl10 Mo5 108.0(7) 2_455 . . 2_455 ?
Cl4 Mo2 Cl10 Mo5 179.3(6) 2_455 . . . ?
Cl4 Mo2 Cl10 Mo5 68.2(6) . . . 2_455 ?
Cl4 Mo2 Cl10 Mo5 -3.0(5) . . . 3_455 ?
Cl4 Mo2 Cl10 Cl4 136.8(8) . . . 4_445 ?
Cl4 Mo2 Cl10 Cl4 -136.8(8) 4_445 . . . ?
Cl4 Mo2 Cl10 Cl4 39.8(8) 2_455 . . . ?
Cl4 Mo2 Cl10 Cl4 -39.8(8) 3_455 . . 4_445 ?
Cl4 Mo2 Cl10 Cl4 176.5(3) 2_455 . . 4_445 ?
Cl4 Mo2 Cl10 Cl4 -176.5(3) 3_455 . . . ?
Cl4 Mo2 Cl10 Cl11 122(6) 4_445 . . . ?
Cl4 Mo2 Cl10 Cl11 -101(6) . . . . ?
Cl4 Mo2 Cl10 Cl11 -62(6) 2_455 . . . ?
Cl4 Mo2 Cl10 Cl11 82(6) 3_455 . . . ?
Cl4 Cl10 Cl11 Mo5 -74(2) 4_445 . . 2_455 ?
Cl4 Cl10 Cl11 Mo5 67(2) . . . 2_455 ?
Cl4 Cl8 Cl9 Mo1 73.4(10) . . . 2_455 ?
Cl4 Cl8 Cl9 Mo1 71.6(10) . . . . ?
Cl4 Cl8 Cl9 Mo5 40.3(5) . . . 3_455 ?
Cl4 Cl8 Cl9 Mo4 103.0(6) . . . 4_445 ?
Cl4 Cl8 Cl9 Mo4 103.6(6) . . . . ?
Cl4 Cl8 Cl9 Cl5 145.4(6) . . . . ?
Cl5 Mo1 Cl8 Mo1 -107.5(4) 4_445 . . 2_455 ?
Cl5 Mo1 Cl8 Mo1 -67.5(4) . . . 2_455 ?
Cl5 Mo1 Cl8 Mo5 -176.1(5) 4_445 . . 2_455 ?
Cl5 Mo1 Cl8 Mo5 -136.1(4) . . . 2_455 ?
Cl5 Mo1 Cl8 Mo4 0.2(5) . . . 4_445 ?
Cl5 Mo1 Cl8 Mo4 -37.6(3) . . . . ?
Cl5 Mo1 Cl8 Mo4 -77.6(4) 4_445 . . . ?
Cl5 Mo1 Cl8 Mo4 -39.7(4) 4_445 . . 4_445 ?
Cl5 Mo1 Cl8 Cl4 -135.4(7) . . . . ?
Cl5 Mo1 Cl8 Cl4 -175.30(19) 4_445 . . . ?
Cl5 Mo1 Cl8 Cl5 -39.9(7) 4_445 . . . ?
Cl5 Mo1 Cl8 Cl9 -68.8(14) . . . . ?
Cl5 Mo1 Cl8 Cl9 -108.8(15) 4_445 . . . ?
Cl5 Mo3 Mo4 Mo1 -65.6(6) 3_455 . . 2_455 ?
Cl5 Mo3 Mo4 Mo1 109.6(6) . . . 2_455 ?
Cl5 Mo3 Mo4 Mo1 -110.9(6) 2_455 . . 2_455 ?
Cl5 Mo3 Mo4 Mo4 2.47(19) 3_455 . . 2_455 ?
Cl5 Mo3 Mo4 Mo4 -177.46(19) 2_455 . . 4_445 ?
Cl5 Mo3 Mo4 Mo4 177.7(2) . . . 2_455 ?
Cl5 Mo3 Mo4 Mo4 43.0(4) . . . 4_445 ?
Cl5 Mo3 Mo4 Mo4 -132.2(4) 3_455 . . 4_445 ?
Cl5 Mo3 Mo4 Mo4 -42.8(4) 2_455 . . 2_455 ?
Cl5 Mo3 Mo4 Cl5 45.2(3) 3_455 . . 2_455 ?
Cl5 Mo3 Mo4 Cl5 139.5(4) 2_455 . . . ?
Cl5 Mo3 Mo4 Cl5 -175.2(2) 3_455 . . . ?
Cl5 Mo3 Mo4 Cl5 -139.5(4) . . . 2_455 ?
Cl5 Mo3 Mo4 Cl7 -2.4(5) 2_455 . . 2_455 ?
Cl5 Mo3 Mo4 Cl7 141.8(5) 2_455 . . 4_445 ?
Cl5 Mo3 Mo4 Cl7 -173.0(5) 3_455 . . 4_445 ?
Cl5 Mo3 Mo4 Cl7 114.5(6) 3_455 . . . ?
Cl5 Mo3 Mo4 Cl7 42.8(5) 3_455 . . 2_455 ?
Cl5 Mo3 Mo4 Cl7 2.2(5) . . . 4_445 ?
Cl5 Mo3 Mo4 Cl7 -70.3(6) . . . . ?
Cl5 Mo3 Mo4 Cl7 -141.9(5) . . . 2_455 ?
Cl5 Mo3 Mo4 Cl7 69.2(6) 2_455 . . . ?
Cl5 Mo3 Mo4 Cl8 -39.5(5) 2_455 . . 2_455 ?
Cl5 Mo3 Mo4 Cl8 5.8(7) 3_455 . . 2_455 ?
Cl5 Mo3 Mo4 Cl8 -179.0(7) . . . 2_455 ?
Cl5 Mo3 Mo4 Cl9 -135.0(5) 3_455 . . . ?
Cl5 Mo3 Mo4 Cl9 40.2(5) . . . . ?
Cl5 Mo3 Mo4 Cl9 179.8(7) 2_455 . . . ?
Cl5 Mo3 Mo4 Cl6 -69.7(4) . . . . ?
Cl5 Mo3 Mo4 Cl6 69.8(4) 2_455 . . . ?
Cl5 Mo3 Mo4 Cl6 115.1(4) 3_455 . . . ?
Cl5 Mo4 Cl5 Mo1 177.4(5) 2_455 . . . ?
Cl5 Mo4 Cl5 Mo1 -112.2(6) 2_455 . . 2_455 ?
Cl5 Mo4 Cl5 Mo3 107.0(6) 2_455 . . . ?
Cl5 Mo4 Cl5 Mo4 143.6(4) 2_455 . . 4_445 ?
Cl5 Mo4 Cl5 Cl7 109.2(6) 2_455 . . 4_445 ?
Cl5 Mo4 Cl5 Cl7 21.8(8) 2_455 . . . ?
Cl5 Mo4 Cl5 Cl8 -141.7(6) 2_455 . . . ?
Cl5 Mo4 Cl5 Cl9 -113.8(7) 2_455 . . . ?
Cl5 Mo4 Cl5 Cl6 -1.8(6) 2_455 . . . ?
Cl5 Mo4 Cl5 Cl6 109.3(6) 2_455 . . 4_445 ?
Cl5 Mo4 Cl7 Mo1 -82.5(8) 2_455 . . 2_455 ?
Cl5 Mo4 Cl7 Mo1 82.1(8) . . . 2_455 ?
Cl5 Mo4 Cl7 Mo3 97.6(3) 2_455 . . . ?
Cl5 Mo4 Cl7 Mo3 -97.9(3) . . . . ?
Cl5 Mo4 Cl7 Mo4 50.2(5) 2_455 . . 2_455 ?
Cl5 Mo4 Cl7 Mo4 144.7(3) 2_455 . . 4_445 ?
Cl5 Mo4 Cl7 Mo4 -50.8(5) . . . 4_445 ?
Cl5 Mo4 Cl7 Mo4 -145.2(3) . . . 2_455 ?
Cl5 Mo4 Cl7 Cl5 164.5(5) . . . 2_455 ?
Cl5 Mo4 Cl7 Cl5 -164.5(5) 2_455 . . . ?
Cl5 Mo4 Cl7 Cl6 -83.9(17) 2_455 . . . ?
Cl5 Mo4 Cl7 Cl6 80.7(17) . . . . ?
Cl5 Cl7 Cl6 Mo4 -70.6(16) 2_455 . . . ?
Cl5 Cl7 Cl6 Mo4 67.8(15) . . . . ?
Cl5 Cl7 Cl6 Cl5 138.4(11) . . . 2_455 ?
Cl5 Cl7 Cl6 Cl5 -138.4(11) 2_455 . . . ?
Cl5 Cl8 Cl9 Mo1 -72.0(10) . . . 2_455 ?
Cl5 Cl8 Cl9 Mo1 -73.8(10) . . . . ?
Cl5 Cl8 Cl9 Mo5 -105.1(6) . . . 3_455 ?
Cl5 Cl8 Cl9 Mo4 -42.5(5) . . . 4_445 ?
Cl5 Cl8 Cl9 Mo4 -41.8(5) . . . . ?
Cl5 Cl8 Cl9 Cl4 -145.4(6) . . . . ?
Cl3 Mo3 Mo4 Mo1 179.2(4) . . . 2_455 ?
Cl3 Mo3 Mo4 Mo4 112.66(17) . . . 4_445 ?
Cl3 Mo3 Mo4 Mo4 -112.65(17) . . . 2_455 ?
Cl3 Mo3 Mo4 Cl5 -69.9(2) . . . 2_455 ?
Cl3 Mo3 Mo4 Cl5 69.7(2) . . . . ?
Cl3 Mo3 Mo4 Cl7 -0.7(6) . . . . ?
Cl3 Mo3 Mo4 Cl7 71.9(4) . . . 4_445 ?
Cl3 Mo3 Mo4 Cl7 -72.3(5) . . . 2_455 ?
Cl3 Mo3 Mo4 Cl8 -109.4(6) . . . 2_455 ?
Cl3 Mo3 Mo4 Cl9 109.9(6) . . . . ?
Cl3 Mo3 Mo4 Cl6 -0.1(4) . . . . ?
Cl10 Mo1 Cl8 Mo1 88.2(4) . . . 2_455 ?
Cl10 Mo1 Cl8 Mo5 19.6(4) . . . 2_455 ?
Cl10 Mo1 Cl8 Mo4 118.1(4) . . . . ?
Cl10 Mo1 Cl8 Mo4 155.9(4) . . . 4_445 ?
Cl10 Mo1 Cl8 Cl4 20.3(5) . . . . ?
Cl10 Mo1 Cl8 Cl5 155.7(5) . . . . ?
Cl10 Mo1 Cl8 Cl9 86.9(15) . . . . ?
Cl10 Mo2 Mo5 Mo1 110.6(6) . . . 4_445 ?
Cl10 Mo2 Mo5 Mo1 -109.5(6) 3_455 . . 4_445 ?
Cl10 Mo2 Mo5 Mo1 -179.4(9) 4_445 . . 4_445 ?
Cl10 Mo2 Mo5 Mo5 -178.8(5) . . . 4_445 ?
Cl10 Mo2 Mo5 Mo5 109.0(8) 4_445 . . 2_455 ?
Cl10 Mo2 Mo5 Mo5 39.0(5) . . . 2_455 ?
Cl10 Mo2 Mo5 Mo5 -108.8(8) 4_445 . . 4_445 ?
Cl10 Mo2 Mo5 Mo5 178.8(5) 3_455 . . 2_455 ?
Cl10 Mo2 Mo5 Mo5 -38.9(5) 3_455 . . 4_445 ?
Cl10 Mo2 Mo5 Cl4 142.8(5) 3_455 . . 4_445 ?
Cl10 Mo2 Mo5 Cl4 -142.9(5) . . . 3_455 ?
Cl10 Mo2 Mo5 Cl4 72.9(8) 4_445 . . 4_445 ?
Cl10 Mo2 Mo5 Cl4 2.9(5) . . . 4_445 ?
Cl10 Mo2 Mo5 Cl4 -72.9(7) 4_445 . . 3_455 ?
Cl10 Mo2 Mo5 Cl4 -3.1(5) 3_455 . . 3_455 ?
Cl10 Mo2 Mo5 Cl10 139.9(9) 3_455 . . . ?
Cl10 Mo2 Mo5 Cl10 -139.9(9) . . . 3_455 ?
Cl10 Mo2 Mo5 Cl10 -70.0(8) . . . 4_445 ?
Cl10 Mo2 Mo5 Cl10 70.0(8) 4_445 . . . ?
Cl10 Mo2 Mo5 Cl10 69.9(7) 3_455 . . 4_445 ?
Cl10 Mo2 Mo5 Cl10 -69.9(7) 4_445 . . 3_455 ?
Cl10 Mo2 Mo5 Cl8 46.3(7) . . . 4_445 ?
Cl10 Mo2 Mo5 Cl8 116.4(9) 4_445 . . 4_445 ?
Cl10 Mo2 Mo5 Cl8 -173.8(7) 3_455 . . 4_445 ?
Cl10 Mo2 Mo5 Cl9 -45.5(7) 3_455 . . 3_455 ?
Cl10 Mo2 Mo5 Cl9 174.6(7) . . . 3_455 ?
Cl10 Mo2 Mo5 Cl9 -115.4(9) 4_445 . . 3_455 ?
Cl10 Mo2 Mo5 Cl11 71.1(6) 3_455 . . 4_445 ?
Cl10 Mo2 Mo5 Cl11 -68.8(6) . . . 4_445 ?
Cl10 Mo2 Mo5 Cl11 1.2(8) 4_445 . . 4_445 ?
Cl10 Mo2 Cl10 Mo1 -179.8(4) 3_455 . . . ?
Cl10 Mo2 Cl10 Mo1 -109.7(5) 4_445 . . . ?
Cl10 Mo2 Cl10 Mo1 110.1(6) 2_455 . . . ?
Cl10 Mo2 Cl10 Mo5 179.9(8) 3_455 . . 2_455 ?
Cl10 Mo2 Cl10 Mo5 -178.9(5) 2_455 . . . ?
Cl10 Mo2 Cl10 Mo5 -108.8(3) 3_455 . . . ?
Cl10 Mo2 Cl10 Mo5 -38.7(4) 4_445 . . . ?
Cl10 Mo2 Cl10 Mo5 178.8(5) 4_445 . . 3_455 ?
Cl10 Mo2 Cl10 Mo5 38.6(4) 2_455 . . 3_455 ?
Cl10 Mo2 Cl10 Mo5 109.8(9) 2_455 . . 2_455 ?
Cl10 Mo2 Cl10 Mo5 108.7(3) 3_455 . . 3_455 ?
Cl10 Mo2 Cl10 Mo5 -110.0(8) 4_445 . . 2_455 ?
Cl10 Mo2 Cl10 Cl4 111.7(5) 3_455 . . . ?
Cl10 Mo2 Cl10 Cl4 41.6(8) 2_455 . . . ?
Cl10 Mo2 Cl10 Cl4 -111.5(5) 3_455 . . 4_445 ?
Cl10 Mo2 Cl10 Cl4 178.4(4) 2_455 . . 4_445 ?
Cl10 Mo2 Cl10 Cl4 -178.2(4) 4_445 . . . ?
Cl10 Mo2 Cl10 Cl4 -41.4(8) 4_445 . . 4_445 ?
Cl10 Mo2 Cl10 Cl11 80(6) 4_445 . . . ?
Cl10 Mo2 Cl10 Cl11 -60(6) 2_455 . . . ?
Cl10 Mo2 Cl10 Cl11 10(6) 3_455 . . . ?
Cl10 Cl4 Cl10 Mo1 -113.9(4) 2_455 . . . ?
Cl10 Cl4 Cl10 Mo2 -41.4(7) 2_455 . . . ?
Cl10 Cl4 Cl10 Mo5 -63.3(7) 2_455 . . . ?
Cl10 Cl4 Cl10 Mo5 -39.2(5) 2_455 . . 3_455 ?
Cl10 Cl4 Cl10 Mo5 -87.4(7) 2_455 . . 2_455 ?
Cl10 Cl4 Cl10 Cl4 -110.2(10) 2_455 . . 4_445 ?
Cl10 Cl4 Cl10 Cl11 126.4(10) 2_455 . . . ?
Cl10 Cl4 Cl9 Mo1 102.2(5) 2_455 . . . ?
Cl10 Cl4 Cl9 Mo1 -73.5(9) . . . 2_455 ?
Cl10 Cl4 Cl9 Mo1 -0.1(9) . . . . ?
Cl10 Cl4 Cl9 Mo1 28.9(7) 2_455 . . 2_455 ?
Cl10 Cl4 Cl9 Mo5 -73.7(8) . . . 3_455 ?
Cl10 Cl4 Cl9 Mo5 28.6(5) 2_455 . . 3_455 ?
Cl10 Cl4 Cl9 Mo4 51.8(8) 2_455 . . . ?
Cl10 Cl4 Cl9 Mo4 -12.2(10) . . . 4_445 ?
Cl10 Cl4 Cl9 Mo4 90.1(6) 2_455 . . 4_445 ?
Cl10 Cl4 Cl9 Mo4 -50.6(11) . . . . ?
Cl10 Cl4 Cl9 Cl5 -5.0(15) . . . . ?
Cl10 Cl4 Cl9 Cl5 97.4(11) 2_455 . . . ?
Cl10 Cl4 Cl9 Cl8 147.4(11) 2_455 . . . ?
Cl10 Cl4 Cl9 Cl8 45.0(14) . . . . ?
Cl7 Mo1 Cl8 Mo1 -89.0(4) 4_445 . . 2_455 ?
Cl7 Mo1 Cl8 Mo5 -157.6(4) 4_445 . . 2_455 ?
Cl7 Mo1 Cl8 Mo4 -59.1(4) 4_445 . . . ?
Cl7 Mo1 Cl8 Mo4 -21.3(4) 4_445 . . 4_445 ?
Cl7 Mo1 Cl8 Cl4 -156.8(5) 4_445 . . . ?
Cl7 Mo1 Cl8 Cl5 -21.5(5) 4_445 . . . ?
Cl7 Mo1 Cl8 Cl9 -90.3(16) 4_445 . . . ?
Cl7 Mo3 Mo4 Mo1 107.3(7) 4_445 . . 2_455 ?
Cl7 Mo3 Mo4 Mo1 179.9(9) . . . 2_455 ?
Cl7 Mo3 Mo4 Mo1 -108.5(7) 2_455 . . 2_455 ?
Cl7 Mo3 Mo4 Mo4 -112.0(7) . . . 2_455 ?
Cl7 Mo3 Mo4 Mo4 175.4(5) 4_445 . . 2_455 ?
Cl7 Mo3 Mo4 Mo4 -40.4(5) 2_455 . . 2_455 ?
Cl7 Mo3 Mo4 Mo4 -175.1(5) 2_455 . . 4_445 ?
Cl7 Mo3 Mo4 Mo4 40.8(5) 4_445 . . 4_445 ?
Cl7 Mo3 Mo4 Mo4 113.3(7) . . . 4_445 ?
Cl7 Mo3 Mo4 Cl5 2.4(5) 2_455 . . 2_455 ?
Cl7 Mo3 Mo4 Cl5 -141.8(5) 4_445 . . 2_455 ?
Cl7 Mo3 Mo4 Cl5 70.3(6) . . . . ?
Cl7 Mo3 Mo4 Cl5 -69.2(6) . . . 2_455 ?
Cl7 Mo3 Mo4 Cl5 -2.2(5) 4_445 . . . ?
Cl7 Mo3 Mo4 Cl5 141.9(5) 2_455 . . . ?
Cl7 Mo3 Mo4 Cl7 71.6(6) 2_455 . . . ?
Cl7 Mo3 Mo4 Cl7 -72.6(7) 4_445 . . . ?
Cl7 Mo3 Mo4 Cl7 -144.2(8) 4_445 . . 2_455 ?
Cl7 Mo3 Mo4 Cl7 -71.6(6) . . . 2_455 ?
Cl7 Mo3 Mo4 Cl7 72.6(7) . . . 4_445 ?
Cl7 Mo3 Mo4 Cl7 144.2(8) 2_455 . . 4_445 ?
Cl7 Mo3 Mo4 Cl8 -108.7(9) . . . 2_455 ?
Cl7 Mo3 Mo4 Cl8 -37.1(7) 2_455 . . 2_455 ?
Cl7 Mo3 Mo4 Cl8 178.7(7) 4_445 . . 2_455 ?
Cl7 Mo3 Mo4 Cl9 38.0(7) 4_445 . . . ?
Cl7 Mo3 Mo4 Cl9 110.6(9) . . . . ?
Cl7 Mo3 Mo4 Cl9 -177.8(7) 2_455 . . . ?
Cl7 Mo3 Mo4 Cl6 -72.0(6) 4_445 . . . ?
Cl7 Mo3 Mo4 Cl6 72.2(6) 2_455 . . . ?
Cl7 Mo3 Mo4 Cl6 0.6(7) . . . . ?
Cl7 Mo4 Cl5 Mo1 178.3(6) 2_455 . . 2_455 ?
Cl7 Mo4 Cl5 Mo1 155.6(7) . . . . ?
Cl7 Mo4 Cl5 Mo1 68.2(5) 4_445 . . . ?
Cl7 Mo4 Cl5 Mo1 138.6(5) 4_445 . . 2_455 ?
Cl7 Mo4 Cl5 Mo1 107.9(5) 2_455 . . . ?
Cl7 Mo4 Cl5 Mo1 -134.0(8) . . . 2_455 ?
Cl7 Mo4 Cl5 Mo3 37.5(5) 2_455 . . . ?
Cl7 Mo4 Cl5 Mo3 85.2(8) . . . . ?
Cl7 Mo4 Cl5 Mo3 -2.3(5) 4_445 . . . ?
Cl7 Mo4 Cl5 Mo4 34.4(5) 4_445 . . 4_445 ?
Cl7 Mo4 Cl5 Mo4 74.1(5) 2_455 . . 4_445 ?
Cl7 Mo4 Cl5 Mo4 121.8(7) . . . 4_445 ?
Cl7 Mo4 Cl5 Cl7 87.4(10) . . . 4_445 ?
Cl7 Mo4 Cl5 Cl7 -87.4(10) 4_445 . . . ?
Cl7 Mo4 Cl5 Cl7 39.7(7) 2_455 . . 4_445 ?
Cl7 Mo4 Cl5 Cl7 -47.7(8) 2_455 . . . ?
Cl7 Mo4 Cl5 Cl8 -163.4(9) . . . . ?
Cl7 Mo4 Cl5 Cl8 148.8(7) 2_455 . . . ?
Cl7 Mo4 Cl5 Cl8 109.1(7) 4_445 . . . ?
Cl7 Mo4 Cl5 Cl9 176.7(7) 2_455 . . . ?
Cl7 Mo4 Cl5 Cl9 136.9(7) 4_445 . . . ?
Cl7 Mo4 Cl5 Cl9 -135.6(8) . . . . ?
Cl7 Mo4 Cl5 Cl6 -111.0(6) 4_445 . . . ?
Cl7 Mo4 Cl5 Cl6 -23.6(8) . . . . ?
Cl7 Mo4 Cl5 Cl6 87.5(8) . . . 4_445 ?
Cl7 Mo4 Cl5 Cl6 0.1(6) 4_445 . . 4_445 ?
Cl7 Mo4 Cl5 Cl6 -71.3(6) 2_455 . . . ?
Cl7 Mo4 Cl5 Cl6 39.8(7) 2_455 . . 4_445 ?
Cl7 Mo4 Cl7 Mo1 132.3(6) 4_445 . . 2_455 ?
Cl7 Mo4 Cl7 Mo1 -133.2(6) 2_455 . . 2_455 ?
Cl7 Mo4 Cl7 Mo3 -47.6(4) 4_445 . . . ?
Cl7 Mo4 Cl7 Mo3 46.9(4) 2_455 . . . ?
Cl7 Mo4 Cl7 Mo4 -0.5(5) 4_445 . . 4_445 ?
Cl7 Mo4 Cl7 Mo4 -95.0(6) 4_445 . . 2_455 ?
Cl7 Mo4 Cl7 Mo4 94.0(6) 2_455 . . 4_445 ?
Cl7 Mo4 Cl7 Mo4 -0.5(5) 2_455 . . 2_455 ?
Cl7 Mo4 Cl7 Cl5 -145.2(4) 4_445 . . 2_455 ?
Cl7 Mo4 Cl7 Cl5 144.7(4) 2_455 . . . ?
Cl7 Mo4 Cl7 Cl5 50.3(5) 4_445 . . . ?
Cl7 Mo4 Cl7 Cl5 -50.7(5) 2_455 . . 2_455 ?
Cl7 Mo4 Cl7 Cl6 -135(2) 2_455 . . . ?
Cl7 Mo4 Cl7 Cl6 131(2) 4_445 . . . ?
Cl8 Mo4 Cl5 Mo1 -110.6(6) 2_455 . . . ?
Cl8 Mo4 Cl5 Mo1 -40.1(5) 2_455 . . 2_455 ?
Cl8 Mo4 Cl5 Mo3 179.0(7) 2_455 . . . ?
Cl8 Mo4 Cl5 Mo4 -144.4(5) 2_455 . . 4_445 ?
Cl8 Mo4 Cl5 Cl7 93.8(9) 2_455 . . . ?
Cl8 Mo4 Cl5 Cl7 -178.7(7) 2_455 . . 4_445 ?
Cl8 Mo4 Cl5 Cl8 -69.6(7) 2_455 . . . ?
Cl8 Mo4 Cl5 Cl9 -41.8(7) 2_455 . . . ?
Cl8 Mo4 Cl5 Cl6 -178.7(6) 2_455 . . 4_445 ?
Cl8 Mo4 Cl5 Cl6 70.2(7) 2_455 . . . ?
Cl8 Mo4 Cl7 Mo1 -47.5(7) 2_455 . . 2_455 ?
Cl8 Mo4 Cl7 Mo3 132.6(5) 2_455 . . . ?
Cl8 Mo4 Cl7 Mo4 85.2(5) 2_455 . . 2_455 ?
Cl8 Mo4 Cl7 Mo4 179.7(6) 2_455 . . 4_445 ?
Cl8 Mo4 Cl7 Cl5 35.0(5) 2_455 . . 2_455 ?
Cl8 Mo4 Cl7 Cl5 -129.5(5) 2_455 . . . ?
Cl8 Mo4 Cl7 Cl6 -48.9(18) 2_455 . . . ?
Cl8 Cl4 Cl10 Mo1 23.4(5) . . . . ?
Cl8 Cl4 Cl10 Mo2 95.9(6) . . . . ?
Cl8 Cl4 Cl10 Mo5 49.9(8) . . . 2_455 ?
Cl8 Cl4 Cl10 Mo5 74.0(7) . . . . ?
Cl8 Cl4 Cl10 Mo5 98.1(5) . . . 3_455 ?
Cl8 Cl4 Cl10 Cl4 27.1(12) . . . 4_445 ?
Cl8 Cl4 Cl10 Cl11 -96.3(11) . . . . ?
Cl8 Cl4 Cl9 Mo1 -118.5(12) . . . 2_455 ?
Cl8 Cl4 Cl9 Mo1 -45.2(10) . . . . ?
Cl8 Cl4 Cl9 Mo5 -118.8(11) . . . 3_455 ?
Cl8 Cl4 Cl9 Mo4 -95.6(12) . . . . ?
Cl8 Cl4 Cl9 Mo4 -57.2(10) . . . 4_445 ?
Cl8 Cl4 Cl9 Cl5 -50.0(11) . . . . ?
Cl9 Mo1 Cl8 Mo1 1.3(14) . . . 2_455 ?
Cl9 Mo1 Cl8 Mo1 179.9(8) 4_445 . . 2_455 ?
Cl9 Mo1 Cl8 Mo5 111.3(10) 4_445 . . 2_455 ?
Cl9 Mo1 Cl8 Mo5 -67.3(15) . . . 2_455 ?
Cl9 Mo1 Cl8 Mo4 31.2(15) . . . . ?
Cl9 Mo1 Cl8 Mo4 69.0(15) . . . 4_445 ?
Cl9 Mo1 Cl8 Mo4 -112.3(10) 4_445 . . 4_445 ?
Cl9 Mo1 Cl8 Mo4 -150.2(9) 4_445 . . . ?
Cl9 Mo1 Cl8 Cl4 -66.5(15) . . . . ?
Cl9 Mo1 Cl8 Cl4 112.1(9) 4_445 . . . ?
Cl9 Mo1 Cl8 Cl5 -112.6(9) 4_445 . . . ?
Cl9 Mo1 Cl8 Cl5 68.8(14) . . . . ?
Cl9 Mo1 Cl8 Cl9 178.6(18) 4_445 . . . ?
Cl9 Mo4 Cl5 Mo1 -68.8(4) . . . . ?
Cl9 Mo4 Cl5 Mo1 1.7(5) . . . 2_455 ?
Cl9 Mo4 Cl5 Mo3 -139.2(5) . . . . ?
Cl9 Mo4 Cl5 Mo4 -102.6(5) . . . 4_445 ?
Cl9 Mo4 Cl5 Cl7 -136.9(7) . . . 4_445 ?
Cl9 Mo4 Cl5 Cl7 135.6(8) . . . . ?
Cl9 Mo4 Cl5 Cl8 -27.8(6) . . . . ?
Cl9 Mo4 Cl5 Cl6 -136.9(6) . . . 4_445 ?
Cl9 Mo4 Cl5 Cl6 112.0(6) . . . . ?
Cl9 Mo4 Cl7 Mo1 48.4(7) . . . 2_455 ?
Cl9 Mo4 Cl7 Mo3 -131.5(5) . . . . ?
Cl9 Mo4 Cl7 Mo4 -178.8(6) . . . 2_455 ?
Cl9 Mo4 Cl7 Mo4 -84.4(6) . . . 4_445 ?
Cl9 Mo4 Cl7 Cl5 -33.6(6) . . . . ?
Cl9 Mo4 Cl7 Cl5 130.9(5) . . . 2_455 ?
Cl9 Mo4 Cl7 Cl6 47.1(19) . . . . ?
Cl9 Cl4 Cl10 Mo1 0.1(9) . . . . ?
Cl9 Cl4 Cl10 Mo2 72.6(9) . . . . ?
Cl9 Cl4 Cl10 Mo5 74.8(8) . . . 3_455 ?
Cl9 Cl4 Cl10 Mo5 50.7(11) . . . . ?
Cl9 Cl4 Cl10 Mo5 26.6(12) . . . 2_455 ?
Cl9 Cl4 Cl10 Cl4 3.8(16) . . . 4_445 ?
Cl9 Cl4 Cl10 Cl11 -119.6(11) . . . . ?
Cl6 Mo4 Cl5 Mo1 179.2(4) . . . . ?
Cl6 Mo4 Cl5 Mo1 -110.3(5) . . . 2_455 ?
Cl6 Mo4 Cl5 Mo3 108.8(5) . . . . ?
Cl6 Mo4 Cl5 Mo4 145.4(4) . . . 4_445 ?
Cl6 Mo4 Cl5 Cl7 111.0(6) . . . 4_445 ?
Cl6 Mo4 Cl5 Cl7 23.6(8) . . . . ?
Cl6 Mo4 Cl5 Cl8 -139.8(6) . . . . ?
Cl6 Mo4 Cl5 Cl9 -112.0(6) . . . . ?
Cl6 Mo4 Cl5 Cl6 111.1(8) . . . 4_445 ?
Cl6 Mo4 Cl7 Mo1 1(2) . . . 2_455 ?
Cl6 Mo4 Cl7 Mo3 -178.5(17) . . . . ?
Cl6 Mo4 Cl7 Mo4 134.1(16) . . . 2_455 ?
Cl6 Mo4 Cl7 Mo4 -131.4(16) . . . 4_445 ?
Cl6 Mo4 Cl7 Cl5 83.9(17) . . . 2_455 ?
Cl6 Mo4 Cl7 Cl5 -80.7(17) . . . . ?

loop_
_twin_individual_id
_twin_individual_mass_fraction_refined
1 0.93(7)
2 0.07(7)

loop_
_smtbx_masks_void_nr
_smtbx_masks_void_average_x
_smtbx_masks_void_average_y
_smtbx_masks_void_average_z
_smtbx_masks_void_volume
_smtbx_masks_void_count_electrons
_smtbx_masks_void_content
1 0.000 0.000 -0.908 547.4 139.9 ?
2 0.000 0.500 0.228 786.4 115.2 ?
3 0.500 0.500 -0.427 547.4 139.7 ?
4 0.500 0.000 0.772 786.4 114.5 ?
